data_7058889
loop_
_publ_author_name
'Yue, Liu-Juan'
'Liu, Ying-Ying'
'Xu, Guo-Hai'
'Ma, Jian-Fang'

_publ_section_title
;
 Calix[4]arene-based polyoxometalate organic--inorganic hybrid and
 coordination polymer as heterogeneous catalysts for azide--alkyne
 cycloaddition and Knoevenagel condensation reaction
;
_journal_issue 40
_journal_name_full 'New Journal of Chemistry'
_journal_page_first 15871
_journal_paper_doi 10.1039/C9NJ03930A
_journal_volume 43
_journal_year 2019
_chemical_formula_sum 'C140 H166 Cu4 N10 O52 Si W12'
_chemical_formula_weight 5309.27
_space_group_crystal_system triclinic
_space_group_IT_number 2
_space_group_name_Hall '-P 1'
_space_group_name_H-M_alt 'P -1'
_symmetry_space_group_name_Hall '-P 1'
_symmetry_space_group_name_H-M 'P -1'
_atom_sites_solution_hydrogens geom
_audit_creation_method SHELXL-2018/3
_audit_update_record
;
2019-09-09 deposited with the CCDC.    2019-09-11 downloaded from the CCDC.
;
_cell_angle_alpha 85.192(5)
_cell_angle_beta 88.211(4)
_cell_angle_gamma 72.490(5)
_cell_formula_units_Z 1
_cell_length_a 11.9741(6)
_cell_length_b 12.1625(8)
_cell_length_c 28.3572(14)
_cell_measurement_reflns_used 6101
_cell_measurement_temperature 298(2)
_cell_measurement_theta_max 29.2643
_cell_measurement_theta_min 2.9721
_cell_volume 3924.5(4)
_computing_cell_refinement 'Bruker FRAMBO'
_computing_data_collection 'Bruker FRAMBO'
_computing_data_reduction 'Bruker SHELXTL'
_computing_molecular_graphics 'Bruker SHELXTL'
_computing_publication_material 'Bruker SHELXTL'
_computing_structure_refinement 'SHELXL-2018/3 (Sheldrick, 2018)'
_computing_structure_solution 'Bruker SHELXTL'
_diffrn_ambient_temperature 298(2)
_diffrn_measured_fraction_theta_full 0.996
_diffrn_measured_fraction_theta_max 0.996
_diffrn_measurement_device_type 'Xcalibur, Ruby, Gemini ultra'
_diffrn_radiation_type MoK\a
_diffrn_radiation_wavelength 0.71073
_diffrn_reflns_av_R_equivalents 0.0965
_diffrn_reflns_av_unetI/netI 0.1522
_diffrn_reflns_Laue_measured_fraction_full 0.996
_diffrn_reflns_Laue_measured_fraction_max 0.996
_diffrn_reflns_limit_h_max 13
_diffrn_reflns_limit_h_min -14
_diffrn_reflns_limit_k_max 13
_diffrn_reflns_limit_k_min -14
_diffrn_reflns_limit_l_max 33
_diffrn_reflns_limit_l_min -30
_diffrn_reflns_number 24870
_diffrn_reflns_point_group_measured_fraction_full 0.996
_diffrn_reflns_point_group_measured_fraction_max 0.996
_diffrn_reflns_theta_full 24.999
_diffrn_reflns_theta_max 24.999
_diffrn_reflns_theta_min 2.978
_diffrn_source 'fine-focus sealed tube'
_exptl_absorpt_coefficient_mu 9.373
_exptl_absorpt_correction_T_max 0.2558
_exptl_absorpt_correction_T_min 0.1174
_exptl_absorpt_correction_type multi-scan
_exptl_absorpt_process_details
;
CrysAlisPro, Agilent Technologies,
Version 1.171.36.21 (release 14-08-2012 CrysAlis171 .NET)
(compiled Sep 14 2012,17:21:16)
Empirical absorption correction using spherical harmonics,
 implemented in SCALE3 ABSPACK scaling algorithm.
;
_exptl_crystal_colour yellow
_exptl_crystal_density_diffrn 2.246
_exptl_crystal_description block
_exptl_crystal_F_000 2510
_exptl_crystal_size_max 0.400
_exptl_crystal_size_mid 0.300
_exptl_crystal_size_min 0.200
_refine_diff_density_max 3.849
_refine_diff_density_min -4.215
_refine_diff_density_rms 0.366
_refine_ls_extinction_coef 0.00152(14)
_refine_ls_extinction_expression Fc^*^=kFc[1+0.001xFc^2^\l^3^/sin(2\q)]^-1/4^
_refine_ls_extinction_method 'SHELXL-2018/3 (Sheldrick 2018)'
_refine_ls_goodness_of_fit_ref 1.052
_refine_ls_hydrogen_treatment constr
_refine_ls_matrix_type full
_refine_ls_number_parameters 999
_refine_ls_number_reflns 13779
_refine_ls_number_restraints 180
_refine_ls_restrained_S_all 1.047
_refine_ls_R_factor_all 0.1348
_refine_ls_R_factor_gt 0.0951
_refine_ls_shift/su_max 0.001
_refine_ls_shift/su_mean 0.000
_refine_ls_structure_factor_coef Fsqd
_refine_ls_weighting_details 'w=1/[\s^2^(Fo^2^)+(0.1267P)^2^+14.2173P] where P=(Fo^2^+2Fc^2^)/3'
_refine_ls_weighting_scheme calc
_refine_ls_wR_factor_gt 0.2397
_refine_ls_wR_factor_ref 0.2706
_reflns_Friedel_coverage 0.000
_reflns_number_gt 8451
_reflns_number_total 13779
_reflns_threshold_expression 'I > 2\s(I)'
_cod_data_source_file c9nj03930a2.cif
_cod_data_source_block compound-1
_cod_database_code 7058889
_shelx_shelxl_version_number 2018/3
_shelx_space_group_comment
;
The symmetry employed for this shelxl refinement is uniquely defined
by the following loop, which should always be used as a source of
symmetry information in preference to the above space-group names.
They are only intended as comments.
;
_shelx_estimated_absorpt_t_min 0.117
_shelx_estimated_absorpt_t_max 0.256
_plat242
;
PROBLEM: Low 'MainMol' Ueq as Compared to Neighbors of   C39 Check
RESPONSE: The alert comes from the vibration of tertbutyl groups. 
;
_plat342
;
PROBLEM: Low Bond Precison on C-C Bonds      0.0311 Ang.
RESPONSE: The alert is generated because of the moderate data
quality and the vibration of tertbutyl groups. 
;

loop_
_space_group_symop_operation_xyz
'x, y, z'
'-x, -y, -z'

loop_
_atom_site_label
_atom_site_type_symbol
_atom_site_fract_x
_atom_site_fract_y
_atom_site_fract_z
_atom_site_U_iso_or_equiv
_atom_site_adp_type
_atom_site_occupancy
_atom_site_site_symmetry_order
_atom_site_calc_flag
_atom_site_refinement_flags_posn
_atom_site_refinement_flags_adp
_atom_site_refinement_flags_occupancy
_atom_site_disorder_assembly
_atom_site_disorder_group
Cu1 Cu 1.0787(3) 0.9416(3) 0.77937(10) 0.0626(8) Uani 1 1 d . . . . .
Cu2 Cu 0.4428(3) 0.3554(3) 0.99557(8) 0.0684(9) Uani 1 1 d . . . . .
C1 C 0.237(3) 0.398(3) 0.6005(11) 0.115(13) Uani 1 1 d . . . . .
H1A H 0.245847 0.474469 0.595476 0.173 Uiso 1 1 calc R U . . .
H1B H 0.205435 0.379929 0.572575 0.173 Uiso 1 1 calc R U . . .
H1C H 0.185221 0.396087 0.626768 0.173 Uiso 1 1 calc R U . . .
C2 C 0.351(3) 0.190(3) 0.6192(11) 0.100(11) Uani 1 1 d . . . . .
H2A H 0.427752 0.139138 0.625678 0.150 Uiso 1 1 calc R U . . .
H2B H 0.300138 0.185031 0.645792 0.150 Uiso 1 1 calc R U . . .
H2C H 0.320352 0.168873 0.591600 0.150 Uiso 1 1 calc R U . . .
C3 C 0.431(3) 0.330(3) 0.5685(8) 0.094(10) Uani 1 1 d . . . . .
H3A H 0.430535 0.409695 0.565248 0.141 Uiso 1 1 calc R U . . .
H3B H 0.510063 0.281259 0.573273 0.141 Uiso 1 1 calc R U . . .
H3C H 0.400475 0.311918 0.540326 0.141 Uiso 1 1 calc R U . . .
C4 C 0.356(2) 0.311(2) 0.6110(8) 0.058(6) Uani 1 1 d . . . . .
C5 C 0.4117(19) 0.3365(18) 0.6554(6) 0.046(5) Uani 1 1 d . . . . .
C6 C 0.3436(19) 0.4244(17) 0.6860(6) 0.045(5) Uani 1 1 d . U . . .
H6 H 0.267123 0.467215 0.678195 0.054 Uiso 1 1 calc R U . . .
C7 C 0.3924(15) 0.4422(17) 0.7251(6) 0.037(5) Uani 1 1 d . . . . .
C8 C 0.5040(19) 0.3846(15) 0.7381(5) 0.040(5) Uani 1 1 d . . . . .
C9 C 0.5795(17) 0.3041(15) 0.7072(5) 0.037(5) Uani 1 1 d . . . . .
C10 C 0.5222(18) 0.2814(16) 0.6676(7) 0.043(5) Uani 1 1 d . . . . .
H10 H 0.564994 0.224017 0.648746 0.052 Uiso 1 1 calc R U . . .
C11 C 0.7060(19) 0.2508(16) 0.7149(6) 0.045(5) Uani 1 1 d . . . . .
H11A H 0.727165 0.170688 0.707519 0.053 Uiso 1 1 calc R U . . .
H11B H 0.722551 0.251629 0.748161 0.053 Uiso 1 1 calc R U . . .
C12 C 0.7810(17) 0.3107(15) 0.6857(6) 0.035(4) Uani 1 1 d . U . . .
C13 C 0.8169(17) 0.397(2) 0.7040(6) 0.048(6) Uani 1 1 d . . . . .
C14 C 0.8707(15) 0.4678(16) 0.6753(6) 0.035(4) Uani 1 1 d . . . . .
C15 C 0.8824(18) 0.4428(18) 0.6276(6) 0.046(5) Uani 1 1 d . . . . .
H15 H 0.915125 0.488754 0.607184 0.055 Uiso 1 1 calc R U . . .
C16 C 0.8509(17) 0.3594(16) 0.6087(5) 0.037(5) Uani 1 1 d . . . . .
C17 C 0.7920(18) 0.2980(17) 0.6382(7) 0.044(5) Uani 1 1 d . U . . .
H17 H 0.759191 0.247107 0.625252 0.053 Uiso 1 1 calc R U . . .
C18 C 0.8593(19) 0.339(2) 0.5568(7) 0.054(6) Uani 1 1 d . . . . .
C21 C 0.8993(16) 0.5692(15) 0.6891(7) 0.037(4) Uani 1 1 d . . . . .
H21A H 0.969452 0.575317 0.672441 0.045 Uiso 1 1 calc R U . . .
H21B H 0.914735 0.560627 0.722751 0.045 Uiso 1 1 calc R U . . .
C22 C 0.8003(18) 0.677(2) 0.6776(7) 0.052(6) Uani 1 1 d . . . . .
C23 C 0.709(2) 0.7322(16) 0.7093(7) 0.047(5) Uani 1 1 d . . . . .
C24 C 0.612(2) 0.8191(18) 0.6949(6) 0.049(6) Uani 1 1 d . . . . .
C25 C 0.6081(19) 0.8632(17) 0.6474(7) 0.048(5) Uani 1 1 d . . . . .
H25 H 0.541725 0.920838 0.636356 0.058 Uiso 1 1 calc R U . . .
C26 C 0.702(3) 0.823(2) 0.6159(9) 0.075(8) Uani 1 1 d . . . . .
C27 C 0.7941(17) 0.7285(16) 0.6320(7) 0.039(4) Uani 1 1 d . . . . .
H27 H 0.854868 0.698450 0.611111 0.047 Uiso 1 1 calc R U . . .
C28 C 0.697(2) 0.874(2) 0.5629(7) 0.070(8) Uani 1 1 d . . . . .
C30 C 0.718(5) 0.991(4) 0.5663(18) 0.171(19) Uani 1 1 d . U . . .
H30A H 0.654076 1.040516 0.583192 0.257 Uiso 1 1 calc R U . . .
H30B H 0.789719 0.980520 0.582880 0.257 Uiso 1 1 calc R U . . .
H30C H 0.723155 1.026624 0.535087 0.257 Uiso 1 1 calc R U . . .
C32 C 0.4999(17) 0.8648(18) 0.7257(8) 0.051(5) Uani 1 1 d . . . . .
H32A H 0.520314 0.846068 0.758882 0.062 Uiso 1 1 calc R U . . .
H32B H 0.470839 0.948344 0.720388 0.062 Uiso 1 1 calc R U . . .
C33 C 0.4056(16) 0.8144(16) 0.7148(6) 0.039(5) Uani 1 1 d . . . . .
C34 C 0.4011(17) 0.7137(17) 0.7412(5) 0.041(5) Uani 1 1 d . . . . .
C35 C 0.3155(19) 0.6589(17) 0.7309(5) 0.043(5) Uani 1 1 d . . . . .
C36 C 0.2386(18) 0.7133(19) 0.6961(7) 0.050(5) Uani 1 1 d . . . . .
H36 H 0.179389 0.681421 0.690199 0.060 Uiso 1 1 calc R U . . .
C37 C 0.2409(18) 0.8130(18) 0.6682(6) 0.044(5) Uani 1 1 d . . . . .
C38 C 0.329(2) 0.8633(19) 0.6790(6) 0.051(6) Uani 1 1 d . . . . .
H38 H 0.334307 0.929763 0.661520 0.061 Uiso 1 1 calc R U . . .
C39 C 0.152(2) 0.864(2) 0.6300(8) 0.059(6) Uani 1 1 d . . . . .
C41 C 0.3211(18) 0.5420(16) 0.7542(6) 0.040(4) Uani 1 1 d . . . . .
H41A H 0.242126 0.536824 0.758753 0.048 Uiso 1 1 calc R U . . .
H41B H 0.356330 0.533341 0.785189 0.048 Uiso 1 1 calc R U . . .
C42 C 0.433(2) 0.699(2) 0.8250(6) 0.065(7) Uani 1 1 d . . . . .
H42A H 0.361372 0.678563 0.831536 0.078 Uiso 1 1 calc R U . . .
H42B H 0.415907 0.781651 0.827169 0.078 Uiso 1 1 calc R U . . .
C43 C 0.4982(18) 0.6598(16) 0.9064(6) 0.040(4) Uani 1 1 d . U . . .
H43 H 0.425482 0.710590 0.913364 0.048 Uiso 1 1 calc R U . . .
C44 C 0.5252(19) 0.6342(18) 0.8601(7) 0.045(5) Uani 1 1 d . U . . .
C45 C 0.6292(16) 0.5544(16) 0.8486(6) 0.037(4) Uani 1 1 d . U . . .
H45 H 0.645702 0.534972 0.817583 0.044 Uiso 1 1 calc R U . . .
C46 C 0.7080(17) 0.5042(16) 0.8843(6) 0.037(4) Uani 1 1 d . U . . .
H46 H 0.780074 0.451356 0.878142 0.044 Uiso 1 1 calc R U . . .
C47 C 0.6757(18) 0.5353(19) 0.9298(6) 0.049(6) Uani 1 1 d . . . . .
H47 H 0.727930 0.499870 0.954014 0.059 Uiso 1 1 calc R U . . .
C48 C 0.5777(19) 0.3046(15) 0.8144(6) 0.042(5) Uani 1 1 d . . . . .
H48A H 0.649754 0.299463 0.830452 0.050 Uiso 1 1 calc R U . . .
H48B H 0.590126 0.234155 0.798637 0.050 Uiso 1 1 calc R U . . .
C49 C 0.5028(18) 0.3293(15) 0.8987(5) 0.038(5) Uani 1 1 d . . . . .
H49 H 0.577634 0.326901 0.907516 0.046 Uiso 1 1 calc R U . . .
C50 C 0.4828(17) 0.3130(16) 0.8502(6) 0.036(4) Uani 1 1 d . U . . .
C51 C 0.3739(18) 0.3138(19) 0.8406(6) 0.050(5) Uani 1 1 d . . . . .
H51 H 0.357545 0.300997 0.810008 0.060 Uiso 1 1 calc R U . . .
C52 C 0.286(2) 0.332(2) 0.8732(6) 0.063(7) Uani 1 1 d . . . . .
H52 H 0.209632 0.336215 0.865578 0.075 Uiso 1 1 calc R U . . .
C53 C 0.318(3) 0.345(2) 0.9191(8) 0.061(7) Uani 1 1 d . . . . .
H53 H 0.261314 0.351558 0.942749 0.074 Uiso 1 1 calc R U . . .
C54 C 0.895(2) 0.382(2) 0.7828(8) 0.076(8) Uani 1 1 d . . . . .
H54A H 0.870249 0.354151 0.813168 0.091 Uiso 1 1 calc R U . . .
H54B H 0.916040 0.451281 0.787739 0.091 Uiso 1 1 calc R U . . .
C55 C 1.002(2) 0.1751(17) 0.7721(6) 0.044(5) Uani 1 1 d . . . . .
H55 H 0.932445 0.159089 0.780229 0.053 Uiso 1 1 calc R U . . .
C56 C 1.0013(18) 0.295(2) 0.7684(6) 0.051(6) Uani 1 1 d . . . . .
C57 C 1.108(2) 0.306(2) 0.7554(8) 0.059(6) Uani 1 1 d . . . . .
H57 H 1.111037 0.382027 0.750998 0.071 Uiso 1 1 calc R U . . .
C58 C 1.211(2) 0.222(2) 0.7478(8) 0.064(7) Uani 1 1 d . . . . .
H58 H 1.281067 0.237439 0.740407 0.077 Uiso 1 1 calc R U . . .
C59 C 1.1986(18) 0.1063(19) 0.7525(7) 0.047(5) Uani 1 1 d . . . . .
H59 H 1.263205 0.043312 0.747125 0.057 Uiso 1 1 calc R U . . .
C60 C 0.741(2) 0.762(2) 0.7896(7) 0.058(6) Uani 1 1 d . . . . .
H60A H 0.696068 0.754563 0.818131 0.070 Uiso 1 1 calc R U . . .
H60B H 0.710636 0.841520 0.776157 0.070 Uiso 1 1 calc R U . . .
C61 C 0.917(2) 0.8198(17) 0.7832(6) 0.050(6) Uani 1 1 d . . . . .
H61 H 0.875535 0.881443 0.762726 0.060 Uiso 1 1 calc R U . . .
C62 C 0.8604(18) 0.7412(17) 0.8022(6) 0.041(4) Uani 1 1 d . U . . .
C63 C 0.9210(18) 0.6552(18) 0.8346(7) 0.045(5) Uani 1 1 d . U . . .
H63 H 0.885378 0.604007 0.850099 0.054 Uiso 1 1 calc R U . . .
C64 C 1.036(2) 0.6465(19) 0.8436(7) 0.056(6) Uani 1 1 d . . . . .
H64 H 1.081018 0.583897 0.862696 0.067 Uiso 1 1 calc R U . . .
C65 C 1.0828(18) 0.7254(17) 0.8257(6) 0.042(4) Uani 1 1 d . U . . .
H65 H 1.156808 0.722415 0.835910 0.050 Uiso 1 1 calc R U . . .
C70 C 0.123(3) 0.779(3) 0.6061(12) 0.118(13) Uani 1 1 d . . . . .
H70A H 0.192064 0.730664 0.591718 0.177 Uiso 1 1 calc R U . . .
H70B H 0.090899 0.732239 0.628349 0.177 Uiso 1 1 calc R U . . .
H70C H 0.066145 0.815731 0.582119 0.177 Uiso 1 1 calc R U . . .
C71 C 0.191(3) 0.943(4) 0.5945(13) 0.137(17) Uani 1 1 d . . . . .
H71A H 0.211066 1.000670 0.610344 0.206 Uiso 1 1 calc R U . . .
H71B H 0.258332 0.898611 0.577659 0.206 Uiso 1 1 calc R U . . .
H71C H 0.128851 0.978902 0.572559 0.206 Uiso 1 1 calc R U . . .
C72 C 0.041(4) 0.934(4) 0.6510(15) 0.141(15) Uani 1 1 d . U . . .
H72A H 0.055781 0.993568 0.667735 0.212 Uiso 1 1 calc R U . . .
H72B H -0.014454 0.968465 0.626297 0.212 Uiso 1 1 calc R U . . .
H72C H 0.010300 0.884974 0.672527 0.212 Uiso 1 1 calc R U . . .
N1 N 1.0300(16) 0.8094(16) 0.7937(7) 0.058(5) Uani 1 1 d . . . . .
N2 N 1.0943(14) 0.0885(13) 0.7648(5) 0.040(4) Uani 1 1 d . . . . .
N3 N 0.5739(15) 0.6134(15) 0.9416(5) 0.044(4) Uani 1 1 d . . . . .
N4 N 0.4188(16) 0.3474(15) 0.9309(5) 0.046(4) Uani 1 1 d . . . . .
O1 O 0.7237(13) 0.6871(12) 0.7569(4) 0.052(4) Uani 1 1 d . . . . .
O2 O 0.7991(12) 0.4130(11) 0.7520(4) 0.045(3) Uani 1 1 d . . . . .
O3 O 0.4769(11) 0.6683(11) 0.7770(4) 0.038(3) Uani 1 1 d . . . . .
O4 O 0.5530(12) 0.3998(11) 0.7801(4) 0.038(3) Uani 1 1 d . . . . .
O5 O 1.2419(15) 0.9431(13) 0.8451(5) 0.068(5) Uani 1 1 d . . . . .
O6 O 1.016(2) 0.9856(19) 0.8696(8) 0.102(6) Uani 1 1 d . U . . .
O7 O 1.1833(19) 0.8100(19) 0.9157(7) 0.097(6) Uani 1 1 d . U . . .
O8 O 1.2440(15) 0.5947(11) 0.9577(6) 0.070(5) Uani 1 1 d . . . . .
O9 O 1.4541(12) 0.8772(12) 1.0082(6) 0.061(5) Uani 1 1 d . . . . .
O11 O 1.2619(19) 0.9605(16) 0.9423(6) 0.040(4) Uani 0.7 1 d . U P . .
O12 O 1.1247(17) 1.1266(16) 0.8949(7) 0.084(6) Uani 1 1 d . U . . .
O13 O 1.0008(13) 1.3606(13) 0.8885(5) 0.062(4) Uani 1 1 d . . . . .
O14 O 0.8835(15) 1.2973(14) 0.9659(5) 0.032(4) Uani 0.7 1 d . U P . .
O15 O 1.1092(18) 1.2497(19) 0.9693(7) 0.044(5) Uani 0.7 1 d . U P . .
O16 O 1.003(2) 1.133(2) 0.9988(9) 0.043(6) Uani 0.5 1 d . U P . .
O17 O 1.1230(18) 0.9229(17) 0.9756(6) 0.020(4) Uani 0.5 1 d . U P . .
O19 O 1.1475(17) 1.0978(12) 1.0917(6) 0.081(6) Uani 1 1 d . . . . .
O20 O 1.2671(14) 0.8955(12) 1.0714(5) 0.064(5) Uani 1 1 d . . . . .
O21 O 1.1068(19) 0.808(2) 1.1125(10) 0.108(9) Uani 1 1 d . . . . .
O22 O 1.2078(15) 0.9286(10) 1.1627(4) 0.060(5) Uani 1 1 d . . . . .
O23 O 1.2105(19) 1.2868(19) 1.0487(7) 0.094(7) Uani 1 1 d . . . . .
O24 O 1.2792(19) 0.7780(17) 0.9987(7) 0.088(6) Uani 1 1 d . U . . .
O25 O 1.2708(16) 1.0742(15) 1.0121(5) 0.073(5) Uani 1 1 d . . . . .
O26 O 1.0148(16) 0.725(2) 0.9527(6) 0.106(8) Uani 1 1 d . . . . .
O27 O 1.003(2) 1.0520(19) 0.9435(7) 0.030(5) Uani 0.5 1 d . U P . .
O28 O 1.109(2) 1.0083(19) 1.0267(7) 0.028(5) Uani 0.5 1 d . U P . .
W1 W 1.14047(7) 0.95192(7) 1.11042(3) 0.0414(3) Uani 1 1 d . . . . .
W2 W 1.14272(8) 1.19410(8) 1.03433(3) 0.0457(3) Uani 1 1 d . . . . .
W3 W 0.99932(14) 1.23811(14) 0.92023(7) 0.0325(4) Uani 0.7 1 d . . P . .
W4 W 1.30806(7) 0.91656(8) 1.00574(3) 0.0442(3) Uani 1 1 d . . . . .
W5 W 1.16623(9) 0.72305(7) 0.97102(3) 0.0510(3) Uani 1 1 d . . . . .
W6 W 1.16785(9) 0.96676(8) 0.89558(3) 0.0528(3) Uani 1 1 d . . . . .
Si1 Si 1.000000 1.000000 1.000000 0.0054(10) Uani 1 2 d S U P . .
O11' O 1.327(3) 0.922(3) 0.9346(11) 0.019(7) Uiso 0.3 1 d . . P . .
O15' O 1.088(4) 1.204(4) 0.9751(15) 0.041(11) Uiso 0.3 1 d . . P . .
W3' W 1.0049(4) 1.2539(4) 0.93280(14) 0.0327(13) Uiso 0.3 1 d . . P . .
O14' O 0.911(8) 1.196(8) 0.917(3) 0.10(2) Uiso 0.3 1 d . . P . .
C19 C 0.937(4) 0.221(4) 0.5530(14) 0.085(14) Uani 0.63(3) 1 d . U P A 1
H19A H 1.010291 0.213014 0.567837 0.128 Uiso 0.63(3) 1 calc R U P A 1
H19B H 0.901198 0.166946 0.568561 0.128 Uiso 0.63(3) 1 calc R U P A 1
H19C H 0.950049 0.206555 0.520282 0.128 Uiso 0.63(3) 1 calc R U P A 1
C20 C 0.748(4) 0.352(4) 0.5344(14) 0.070(12) Uani 0.63(3) 1 d . U P A 1
H20A H 0.697260 0.429206 0.536947 0.104 Uiso 0.63(3) 1 calc R U P A 1
H20B H 0.760858 0.337380 0.501642 0.104 Uiso 0.63(3) 1 calc R U P A 1
H20C H 0.712007 0.297771 0.549921 0.104 Uiso 0.63(3) 1 calc R U P A 1
C68 C 0.923(4) 0.422(4) 0.5261(13) 0.071(12) Uani 0.63(3) 1 d . U P A 1
H68A H 0.997059 0.415341 0.540158 0.107 Uiso 0.63(3) 1 calc R U P A 1
H68B H 0.935575 0.399638 0.494273 0.107 Uiso 0.63(3) 1 calc R U P A 1
H68C H 0.874324 0.501084 0.525775 0.107 Uiso 0.63(3) 1 calc R U P A 1
C29 C 0.804(5) 0.815(5) 0.536(2) 0.086(17) Uani 0.63(3) 1 d . U P A 1
H29A H 0.871407 0.823524 0.551349 0.130 Uiso 0.63(3) 1 calc R U P A 1
H29B H 0.810584 0.734748 0.535996 0.130 Uiso 0.63(3) 1 calc R U P A 1
H29C H 0.798893 0.849805 0.504464 0.130 Uiso 0.63(3) 1 calc R U P A 1
C31 C 0.588(4) 0.863(5) 0.5404(16) 0.077(13) Uani 0.63(3) 1 d . U P A 1
H31A H 0.520725 0.901620 0.558350 0.115 Uiso 0.63(3) 1 calc R U P A 1
H31B H 0.581912 0.897805 0.508569 0.115 Uiso 0.63(3) 1 calc R U P A 1
H31C H 0.593604 0.782747 0.540102 0.115 Uiso 0.63(3) 1 calc R U P A 1
C19' C 0.818(7) 0.228(6) 0.547(3) 0.08(2) Uiso 0.37(3) 1 d . . P A 2
H19D H 0.824716 0.217457 0.513699 0.116 Uiso 0.37(3) 1 calc R U P A 2
H19E H 0.867690 0.160662 0.564181 0.116 Uiso 0.37(3) 1 calc R U P A 2
H19F H 0.738651 0.240727 0.557057 0.116 Uiso 0.37(3) 1 calc R U P A 2
C68' C 0.988(7) 0.311(7) 0.541(3) 0.08(2) Uiso 0.37(3) 1 d . . P A 2
H68D H 0.994461 0.297739 0.508152 0.125 Uiso 0.37(3) 1 calc R U P A 2
H68E H 1.016634 0.374661 0.546369 0.125 Uiso 0.37(3) 1 calc R U P A 2
H68F H 1.033723 0.242760 0.559237 0.125 Uiso 0.37(3) 1 calc R U P A 2
C20' C 0.762(7) 0.441(7) 0.529(2) 0.08(2) Uiso 0.37(3) 1 d . . P A 2
H20D H 0.766500 0.429009 0.495963 0.114 Uiso 0.37(3) 1 calc R U P A 2
H20E H 0.685895 0.442077 0.541070 0.114 Uiso 0.37(3) 1 calc R U P A 2
H20F H 0.775137 0.513575 0.533524 0.114 Uiso 0.37(3) 1 calc R U P A 2
C31' C 0.572(7) 0.938(8) 0.551(3) 0.08(2) Uiso 0.37(3) 1 d . . P A 2
H31D H 0.530272 0.884023 0.546007 0.122 Uiso 0.37(3) 1 calc R U P A 2
H31E H 0.536331 0.983895 0.576430 0.122 Uiso 0.37(3) 1 calc R U P A 2
H31F H 0.569497 0.987931 0.522529 0.122 Uiso 0.37(3) 1 calc R U P A 2
C29' C 0.774(10) 0.792(10) 0.525(4) 0.10(4) Uiso 0.37(3) 1 d . . P A 2
H29D H 0.851685 0.756376 0.536543 0.146 Uiso 0.37(3) 1 calc R U P A 2
H29E H 0.738440 0.733731 0.518822 0.146 Uiso 0.37(3) 1 calc R U P A 2
H29F H 0.777556 0.838016 0.495679 0.146 Uiso 0.37(3) 1 calc R U P A 2

loop_
_atom_site_aniso_label
_atom_site_aniso_U_11
_atom_site_aniso_U_22
_atom_site_aniso_U_33
_atom_site_aniso_U_23
_atom_site_aniso_U_13
_atom_site_aniso_U_12
Cu1 0.068(2) 0.0567(18) 0.0682(18) -0.0014(13) -0.0018(14) -0.0264(16)
Cu2 0.088(2) 0.085(2) 0.0167(11) -0.0060(11) -0.0010(11) -0.0005(18)
C1 0.07(2) 0.19(4) 0.08(2) -0.05(2) -0.016(15) -0.01(2)
C2 0.15(3) 0.09(2) 0.10(2) -0.005(17) -0.01(2) -0.08(2)
C3 0.13(3) 0.15(3) 0.038(12) -0.012(14) -0.026(13) -0.09(2)
C4 0.046(14) 0.069(16) 0.065(14) -0.001(11) -0.004(10) -0.024(12)
C5 0.053(14) 0.060(14) 0.026(9) -0.015(8) 0.008(8) -0.017(11)
C6 0.045(5) 0.045(5) 0.045(5) -0.0036(11) -0.0003(10) -0.0137(17)
C7 0.019(10) 0.049(12) 0.034(9) 0.005(8) 0.011(7) 0.000(9)
C8 0.078(16) 0.027(10) 0.010(7) 0.002(6) 0.005(8) -0.010(10)
C9 0.055(13) 0.038(11) 0.011(7) 0.001(6) -0.007(7) -0.003(9)
C10 0.040(13) 0.026(10) 0.053(11) -0.025(8) 0.007(9) 0.012(9)
C11 0.070(15) 0.024(10) 0.030(9) -0.001(7) -0.016(8) 0.001(10)
C12 0.040(8) 0.023(7) 0.041(7) -0.012(6) -0.004(6) -0.003(6)
C13 0.030(11) 0.074(15) 0.033(10) -0.001(9) 0.013(8) -0.005(11)
C14 0.018(9) 0.046(11) 0.036(9) -0.010(8) -0.011(7) -0.001(8)
C15 0.044(13) 0.051(13) 0.034(10) 0.018(8) 0.007(8) -0.008(10)
C16 0.052(13) 0.044(11) 0.013(7) -0.003(7) -0.008(7) -0.009(10)
C17 0.044(5) 0.044(5) 0.044(5) -0.0036(11) -0.0006(10) -0.0132(17)
C18 0.039(13) 0.072(16) 0.043(11) 0.012(10) 0.004(9) -0.008(12)
C21 0.031(11) 0.031(10) 0.058(11) -0.005(8) -0.015(8) -0.019(9)
C22 0.035(12) 0.065(15) 0.050(12) -0.014(10) -0.011(9) -0.002(11)
C23 0.060(15) 0.026(10) 0.058(12) -0.018(9) -0.027(10) -0.008(10)
C24 0.058(15) 0.047(13) 0.034(10) 0.001(8) 0.002(9) -0.004(11)
C25 0.042(13) 0.029(11) 0.060(12) -0.005(9) -0.002(9) 0.012(10)
C26 0.08(2) 0.061(16) 0.073(16) 0.003(12) -0.034(14) -0.001(15)
C27 0.031(11) 0.035(11) 0.057(11) -0.008(8) -0.003(8) -0.017(9)
C28 0.091(19) 0.083(18) 0.025(10) 0.028(10) -0.026(10) -0.014(15)
C30 0.18(3) 0.15(2) 0.18(3) 0.002(18) 0.013(18) -0.059(18)
C32 0.026(11) 0.040(12) 0.076(14) -0.002(10) -0.020(9) 0.009(10)
C33 0.030(11) 0.039(11) 0.043(10) -0.023(8) -0.016(8) 0.006(9)
C34 0.046(12) 0.051(12) 0.008(7) -0.006(7) 0.001(7) 0.016(10)
C35 0.056(14) 0.046(12) 0.015(8) 0.003(7) 0.000(8) 0.000(10)
C36 0.034(12) 0.059(14) 0.059(13) -0.008(10) -0.014(9) -0.014(11)
C37 0.043(12) 0.051(13) 0.034(10) -0.003(8) -0.022(8) -0.006(10)
C38 0.058(15) 0.049(13) 0.036(10) -0.001(8) 0.001(9) -0.002(11)
C39 0.061(16) 0.069(16) 0.059(13) -0.024(11) -0.021(10) -0.033(13)
C41 0.047(12) 0.040(11) 0.038(10) -0.002(8) -0.006(8) -0.022(10)
C42 0.057(15) 0.10(2) 0.028(10) -0.017(10) -0.019(9) -0.010(14)
C43 0.040(4) 0.040(4) 0.039(4) -0.0028(11) -0.0001(10) -0.0117(16)
C44 0.045(5) 0.045(5) 0.045(5) -0.0040(11) -0.0007(10) -0.0136(17)
C45 0.036(4) 0.037(4) 0.037(4) -0.0032(11) -0.0002(10) -0.0107(15)
C46 0.037(4) 0.037(4) 0.036(4) -0.0029(11) -0.0001(10) -0.0106(15)
C47 0.037(12) 0.066(14) 0.032(10) -0.009(9) -0.004(8) 0.005(11)
C48 0.062(14) 0.022(10) 0.049(10) -0.003(8) -0.016(9) -0.021(9)
C49 0.058(13) 0.037(11) 0.019(8) -0.002(7) -0.011(7) -0.014(10)
C50 0.037(4) 0.036(4) 0.036(4) -0.0030(11) -0.0001(10) -0.0112(15)
C51 0.051(13) 0.071(15) 0.033(10) 0.008(9) -0.017(8) -0.030(12)
C52 0.062(15) 0.12(2) 0.019(9) -0.002(10) 0.008(9) -0.055(15)
C53 0.10(2) 0.055(15) 0.049(13) -0.016(10) 0.009(12) -0.046(15)
C54 0.063(18) 0.09(2) 0.049(13) -0.022(12) -0.005(11) 0.017(15)
C55 0.066(15) 0.047(13) 0.030(9) 0.014(8) -0.017(8) -0.036(12)
C56 0.040(13) 0.078(16) 0.025(9) 0.022(9) -0.004(8) -0.009(11)
C57 0.065(17) 0.039(13) 0.081(15) 0.006(11) -0.031(12) -0.026(13)
C58 0.065(18) 0.082(19) 0.064(14) 0.002(12) -0.001(11) -0.050(16)
C59 0.028(12) 0.056(14) 0.058(12) -0.007(10) -0.006(9) -0.012(10)
C60 0.051(15) 0.070(16) 0.042(11) -0.011(10) -0.010(9) 0.002(12)
C61 0.079(17) 0.044(12) 0.020(8) 0.002(7) -0.023(8) -0.006(11)
C62 0.040(4) 0.041(4) 0.041(4) -0.0034(11) -0.0004(10) -0.0123(16)
C63 0.045(5) 0.045(5) 0.045(5) -0.0037(11) -0.0007(10) -0.0138(17)
C64 0.056(14) 0.053(13) 0.043(11) 0.024(9) -0.018(9) 0.001(11)
C65 0.042(5) 0.042(5) 0.042(5) -0.0031(11) -0.0005(10) -0.0129(16)
C70 0.15(3) 0.08(2) 0.14(3) -0.02(2) -0.09(2) -0.05(2)
C71 0.12(3) 0.17(4) 0.12(3) 0.09(3) -0.07(2) -0.06(3)
C72 0.141(15) 0.141(15) 0.141(15) -0.011(2) -0.001(2) -0.042(5)
N1 0.037(11) 0.045(11) 0.088(13) 0.001(9) -0.007(9) -0.007(9)
N2 0.041(11) 0.030(9) 0.040(8) -0.016(6) -0.008(7) 0.009(8)
N3 0.053(11) 0.065(11) 0.023(7) -0.004(7) -0.011(6) -0.032(10)
N4 0.047(11) 0.058(11) 0.023(8) 0.008(7) 0.005(7) -0.005(9)
O1 0.060(10) 0.051(9) 0.040(7) 0.006(6) -0.030(6) -0.007(7)
O2 0.052(9) 0.033(7) 0.042(7) -0.015(5) -0.003(6) 0.000(7)
O3 0.033(7) 0.046(8) 0.025(6) -0.015(5) -0.004(5) 0.008(6)
O4 0.055(9) 0.050(8) 0.022(6) 0.009(5) 0.000(5) -0.039(7)
O5 0.072(12) 0.059(10) 0.054(9) 0.001(7) 0.036(8) 0.003(9)
O6 0.102(6) 0.102(6) 0.102(6) -0.0085(11) -0.0006(10) -0.030(2)
O7 0.097(6) 0.097(6) 0.097(6) -0.0075(11) -0.0008(10) -0.029(2)
O8 0.071(12) 0.015(7) 0.117(13) -0.012(8) -0.004(10) 0.000(7)
O9 0.036(9) 0.039(8) 0.088(11) 0.034(7) -0.004(7) 0.009(7)
O11 0.040(4) 0.040(4) 0.040(4) -0.0035(11) -0.0009(10) -0.0116(16)
O12 0.073(9) 0.071(9) 0.113(9) -0.017(7) 0.007(7) -0.027(7)
O13 0.048(9) 0.066(10) 0.066(9) 0.040(8) -0.035(7) -0.015(8)
O14 0.032(4) 0.033(4) 0.032(4) -0.0022(11) 0.0004(10) -0.0093(15)
O15 0.043(5) 0.044(5) 0.044(5) -0.0028(11) -0.0001(10) -0.0132(18)
O16 0.043(6) 0.043(6) 0.043(6) -0.0033(11) -0.0002(10) -0.013(2)
O17 0.020(4) 0.020(4) 0.019(4) -0.0015(11) 0.0003(10) -0.0059(16)
O19 0.107(15) 0.033(9) 0.090(12) -0.005(8) 0.051(11) -0.009(9)
O20 0.049(10) 0.043(9) 0.076(10) 0.004(7) 0.028(8) 0.018(8)
O21 0.059(14) 0.126(19) 0.15(2) -0.091(17) 0.040(14) -0.019(13)
O22 0.112(14) 0.017(7) 0.039(7) -0.002(5) -0.047(7) 0.001(7)
O23 0.096(16) 0.118(17) 0.102(14) -0.031(12) 0.019(12) -0.080(14)
O24 0.108(10) 0.088(9) 0.084(9) -0.005(7) -0.021(7) -0.051(8)
O25 0.096(14) 0.073(11) 0.053(9) 0.001(8) 0.026(9) -0.032(10)
O26 0.057(12) 0.19(2) 0.042(9) -0.013(11) -0.009(8) 0.002(13)
O27 0.030(5) 0.030(5) 0.030(5) -0.0023(11) 0.0000(10) -0.0089(18)
O28 0.028(5) 0.028(5) 0.028(5) -0.0017(11) -0.0002(10) -0.0086(17)
W1 0.0331(5) 0.0468(5) 0.0389(4) -0.0018(3) -0.0098(3) -0.0034(4)
W2 0.0428(6) 0.0493(6) 0.0486(5) 0.0036(4) -0.0131(4) -0.0196(4)
W3 0.0342(8) 0.0288(8) 0.0302(8) 0.0033(6) 0.0002(6) -0.0048(6)
W4 0.0299(5) 0.0546(6) 0.0439(5) 0.0095(4) -0.0074(3) -0.0091(4)
W5 0.0631(7) 0.0342(5) 0.0411(5) 0.0011(3) 0.0002(4) 0.0062(4)
W6 0.0563(7) 0.0592(6) 0.0428(5) -0.0066(4) 0.0192(4) -0.0183(5)
Si1 0.0063(13) 0.0048(13) 0.0064(12) 0.0010(9) -0.0012(9) -0.0039(9)
C19 0.10(2) 0.08(2) 0.057(17) 0.001(14) 0.029(15) 0.005(16)
C20 0.070(12) 0.070(12) 0.069(12) -0.005(2) 0.000(2) -0.021(4)
C68 0.09(2) 0.072(19) 0.061(17) -0.017(14) 0.001(14) -0.033(15)
C29 0.08(2) 0.09(2) 0.08(2) 0.014(17) -0.011(17) -0.021(17)
C31 0.077(13) 0.077(13) 0.077(13) -0.006(2) -0.001(2) -0.023(4)

loop_
_atom_type_symbol
_atom_type_description
_atom_type_scat_dispersion_real
_atom_type_scat_dispersion_imag
_atom_type_scat_source
C C 0.0033 0.0016 'International Tables Vol C Tables 4.2.6.8 and 6.1.1.4'
H H 0.0000 0.0000 'International Tables Vol C Tables 4.2.6.8 and 6.1.1.4'
N N 0.0061 0.0033 'International Tables Vol C Tables 4.2.6.8 and 6.1.1.4'
O O 0.0106 0.0060 'International Tables Vol C Tables 4.2.6.8 and 6.1.1.4'
Cu Cu 0.3201 1.2651 'International Tables Vol C Tables 4.2.6.8 and 6.1.1.4'
W W -0.8490 6.8722 'International Tables Vol C Tables 4.2.6.8 and 6.1.1.4'
Si Si 0.0817 0.0704 'International Tables Vol C Tables 4.2.6.8 and 6.1.1.4'

loop_
_geom_angle_atom_site_label_1
_geom_angle_atom_site_label_2
_geom_angle_atom_site_label_3
_geom_angle
_geom_angle_site_symmetry_1
_geom_angle_site_symmetry_3
N2 Cu1 N1 168.3(8) 1_565 .
N3 Cu2 N4 165.1(8) 2_667 .
C4 C1 H1A 109.5 . .
C4 C1 H1B 109.5 . .
H1A C1 H1B 109.5 . .
C4 C1 H1C 109.5 . .
H1A C1 H1C 109.5 . .
H1B C1 H1C 109.5 . .
C4 C2 H2A 109.5 . .
C4 C2 H2B 109.5 . .
H2A C2 H2B 109.5 . .
C4 C2 H2C 109.5 . .
H2A C2 H2C 109.5 . .
H2B C2 H2C 109.5 . .
C4 C3 H3A 109.5 . .
C4 C3 H3B 109.5 . .
H3A C3 H3B 109.5 . .
C4 C3 H3C 109.5 . .
H3A C3 H3C 109.5 . .
H3B C3 H3C 109.5 . .
C2 C4 C1 113(3) . .
C2 C4 C3 114(2) . .
C1 C4 C3 104(2) . .
C2 C4 C5 106(2) . .
C1 C4 C5 112(2) . .
C3 C4 C5 107.4(18) . .
C10 C5 C6 117.4(18) . .
C10 C5 C4 122.4(17) . .
C6 C5 C4 120.2(19) . .
C7 C6 C5 119.3(19) . .
C7 C6 H6 120.4 . .
C5 C6 H6 120.4 . .
C6 C7 C8 123.5(17) . .
C6 C7 C41 117.6(17) . .
C8 C7 C41 118.7(18) . .
C7 C8 O4 123.3(15) . .
C7 C8 C9 119.9(17) . .
O4 C8 C9 116.8(17) . .
C10 C9 C8 114.7(17) . .
C10 C9 C11 121.7(15) . .
C8 C9 C11 123.6(17) . .
C5 C10 C9 124.7(15) . .
C5 C10 H10 117.6 . .
C9 C10 H10 117.6 . .
C9 C11 C12 113.6(15) . .
C9 C11 H11A 108.8 . .
C12 C11 H11A 108.8 . .
C9 C11 H11B 108.8 . .
C12 C11 H11B 108.8 . .
H11A C11 H11B 107.7 . .
C17 C12 C13 119.2(17) . .
C17 C12 C11 119.0(18) . .
C13 C12 C11 120.3(15) . .
C12 C13 O2 118.5(16) . .
C12 C13 C14 121.8(17) . .
O2 C13 C14 120(2) . .
C15 C14 C13 113.7(18) . .
C15 C14 C21 119.1(17) . .
C13 C14 C21 126.7(17) . .
C16 C15 C14 126.4(17) . .
C16 C15 H15 116.8 . .
C14 C15 H15 116.8 . .
C15 C16 C17 116.8(16) . .
C15 C16 C18 124.8(18) . .
C17 C16 C18 117.8(19) . .
C12 C17 C16 122(2) . .
C12 C17 H17 119.2 . .
C16 C17 H17 119.2 . .
C20 C18 C19 110(3) . .
C20 C18 C16 115(2) . .
C19 C18 C16 107(2) . .
C16 C18 C68' 109(3) . .
C16 C18 C20' 109(3) . .
C68' C18 C20' 120(4) . .
C16 C18 C19' 111(3) . .
C68' C18 C19' 106(4) . .
C20' C18 C19' 102(4) . .
C20 C18 C68 108(3) . .
C19 C18 C68 105(3) . .
C16 C18 C68 112(2) . .
C14 C21 C22 110.6(16) . .
C14 C21 H21A 109.5 . .
C22 C21 H21A 109.5 . .
C14 C21 H21B 109.5 . .
C22 C21 H21B 109.5 . .
H21A C21 H21B 108.1 . .
C27 C22 C23 115.9(18) . .
C27 C22 C21 117.8(17) . .
C23 C22 C21 126.3(18) . .
C24 C23 O1 121.6(18) . .
C24 C23 C22 123.3(18) . .
O1 C23 C22 115.1(17) . .
C23 C24 C25 117.2(17) . .
C23 C24 C32 124.8(17) . .
C25 C24 C32 117.7(18) . .
C26 C25 C24 122.1(19) . .
C26 C25 H25 119.0 . .
C24 C25 H25 119.0 . .
C27 C26 C25 117(2) . .
C27 C26 C28 121(2) . .
C25 C26 C28 122(2) . .
C22 C27 C26 123.3(19) . .
C22 C27 H27 118.3 . .
C26 C27 H27 118.3 . .
C29 C28 C31 111(4) . .
C29 C28 C30 100(4) . .
C31' C28 C30 88(4) . .
C31 C28 C30 122(3) . .
C29 C28 C26 112(3) . .
C31' C28 C26 108(3) . .
C31 C28 C26 108(3) . .
C30 C28 C26 103(3) . .
C31' C28 C29' 118(5) . .
C30 C28 C29' 117(5) . .
C26 C28 C29' 118(4) . .
C28 C30 H30A 109.5 . .
C28 C30 H30B 109.5 . .
H30A C30 H30B 109.5 . .
C28 C30 H30C 109.5 . .
H30A C30 H30C 109.5 . .
H30B C30 H30C 109.5 . .
C33 C32 C24 112.3(18) . .
C33 C32 H32A 109.1 . .
C24 C32 H32A 109.1 . .
C33 C32 H32B 109.1 . .
C24 C32 H32B 109.1 . .
H32A C32 H32B 107.9 . .
C38 C33 C34 121(2) . .
C38 C33 C32 121(2) . .
C34 C33 C32 117.9(17) . .
O3 C34 C33 120(2) . .
O3 C34 C35 119.7(17) . .
C33 C34 C35 120.2(16) . .
C36 C35 C34 116.1(18) . .
C36 C35 C41 123(2) . .
C34 C35 C41 120.4(17) . .
C35 C36 C37 126(2) . .
C35 C36 H36 117.2 . .
C37 C36 H36 117.2 . .
C36 C37 C38 116.4(17) . .
C36 C37 C39 121(2) . .
C38 C37 C39 122.8(19) . .
C33 C38 C37 120.2(19) . .
C33 C38 H38 119.9 . .
C37 C38 H38 119.9 . .
C70 C39 C72 106(3) . .
C70 C39 C71 109(3) . .
C72 C39 C71 107(3) . .
C70 C39 C37 113(2) . .
C72 C39 C37 110(2) . .
C71 C39 C37 112(2) . .
C35 C41 C7 112.7(14) . .
C35 C41 H41A 109.1 . .
C7 C41 H41A 109.1 . .
C35 C41 H41B 109.1 . .
C7 C41 H41B 109.1 . .
H41A C41 H41B 107.8 . .
O3 C42 C44 108.3(17) . .
O3 C42 H42A 110.0 . .
C44 C42 H42A 110.0 . .
O3 C42 H42B 110.0 . .
C44 C42 H42B 110.0 . .
H42A C42 H42B 108.4 . .
N3 C43 C44 121.7(19) . .
N3 C43 H43 119.1 . .
C44 C43 H43 119.1 . .
C45 C44 C43 121.1(19) . .
C45 C44 C42 124.4(18) . .
C43 C44 C42 114.5(18) . .
C44 C45 C46 118.2(17) . .
C44 C45 H45 120.9 . .
C46 C45 H45 120.9 . .
C45 C46 C47 117.5(18) . .
C45 C46 H46 121.3 . .
C47 C46 H46 121.3 . .
N3 C47 C46 124.9(18) . .
N3 C47 H47 117.5 . .
C46 C47 H47 117.5 . .
O4 C48 C50 113.0(16) . .
O4 C48 H48A 109.0 . .
C50 C48 H48A 109.0 . .
O4 C48 H48B 109.0 . .
C50 C48 H48B 109.0 . .
H48A C48 H48B 107.8 . .
N4 C49 C50 122(2) . .
N4 C49 H49 118.8 . .
C50 C49 H49 118.8 . .
C51 C50 C49 115.2(17) . .
C51 C50 C48 124.7(17) . .
C49 C50 C48 120.0(19) . .
C50 C51 C52 123.4(19) . .
C50 C51 H51 118.3 . .
C52 C51 H51 118.3 . .
C51 C52 C53 115(2) . .
C51 C52 H52 122.4 . .
C53 C52 H52 122.4 . .
N4 C53 C52 125(2) . .
N4 C53 H53 117.4 . .
C52 C53 H53 117.4 . .
O2 C54 C56 117.5(19) . .
O2 C54 H54A 107.9 . .
C56 C54 H54A 107.9 . .
O2 C54 H54B 107.9 . .
C56 C54 H54B 107.9 . .
H54A C54 H54B 107.2 . .
N2 C55 C56 124.0(19) . .
N2 C55 H55 118.0 . .
C56 C55 H55 118.0 . .
C57 C56 C55 112(2) . .
C57 C56 C54 129(3) . .
C55 C56 C54 118(2) . .
C56 C57 C58 129(2) . .
C56 C57 H57 115.6 . .
C58 C57 H57 115.6 . .
C57 C58 C59 113(2) . .
C57 C58 H58 123.5 . .
C59 C58 H58 123.5 . .
N2 C59 C58 121.1(19) . .
N2 C59 H59 119.5 . .
C58 C59 H59 119.5 . .
O1 C60 C62 113.9(17) . .
O1 C60 H60A 108.8 . .
C62 C60 H60A 108.8 . .
O1 C60 H60B 108.8 . .
C62 C60 H60B 108.8 . .
H60A C60 H60B 107.7 . .
N1 C61 C62 122.2(18) . .
N1 C61 H61 118.9 . .
C62 C61 H61 118.9 . .
C63 C62 C61 117(2) . .
C63 C62 C60 125(2) . .
C61 C62 C60 117.2(19) . .
C62 C63 C64 118.4(19) . .
C62 C63 H63 120.8 . .
C64 C63 H63 120.8 . .
C65 C64 C63 120.9(18) . .
C65 C64 H64 119.6 . .
C63 C64 H64 119.6 . .
C64 C65 N1 123(2) . .
C64 C65 H65 118.3 . .
N1 C65 H65 118.3 . .
C39 C70 H70A 109.5 . .
C39 C70 H70B 109.5 . .
H70A C70 H70B 109.5 . .
C39 C70 H70C 109.5 . .
H70A C70 H70C 109.5 . .
H70B C70 H70C 109.5 . .
C39 C71 H71A 109.5 . .
C39 C71 H71B 109.5 . .
H71A C71 H71B 109.5 . .
C39 C71 H71C 109.5 . .
H71A C71 H71C 109.5 . .
H71B C71 H71C 109.5 . .
C39 C72 H72A 109.5 . .
C39 C72 H72B 109.5 . .
H72A C72 H72B 109.5 . .
C39 C72 H72C 109.5 . .
H72A C72 H72C 109.5 . .
H72B C72 H72C 109.5 . .
C65 N1 C61 117.1(19) . .
C65 N1 Cu1 122.8(17) . .
C61 N1 Cu1 116.3(14) . .
C55 N2 C59 120.8(18) . .
C55 N2 Cu1 116.0(14) . 1_545
C59 N2 Cu1 122.7(13) . 1_545
C43 N3 C47 116.5(15) . .
C43 N3 Cu2 127.8(14) . 2_667
C47 N3 Cu2 115.8(13) . 2_667
C53 N4 C49 118.4(18) . .
C53 N4 Cu2 116.9(13) . .
C49 N4 Cu2 124.1(15) . .
C23 O1 C60 116.1(16) . .
C13 O2 C54 119.9(16) . .
C34 O3 C42 116.0(13) . .
C8 O4 C48 115.9(13) . .
W1 O6 W6 135.6(12) 2_777 .
W5 O7 W6 138.3(12) . .
O11' O11 W6 107(3) . .
O11' O11 W4 88(3) . .
W6 O11 W4 150.6(12) . .
W6 O12 W3 134.2(10) . .
W6 O12 W3' 135.8(10) . .
W3' O14 W5 139.0(10) . 2_777
W3 O14 W5 145.0(10) . 2_777
O15' O15 W3' 71(5) . .
O15' O15 W2 70(4) . .
W3' O15 W2 134.6(14) . .
O15' O15 W3 69(5) . .
W2 O15 W3 136.8(13) . .
O15' O16 Si1 135(2) . .
O15' O16 O28 101(2) . .
Si1 O16 O28 54.1(11) . .
Si1 O16 W3' 126.4(14) . .
O28 O16 W3' 134.3(15) . .
O15' O16 W2 51.0(19) . .
Si1 O16 W2 125.7(15) . .
O28 O16 W2 71.7(13) . .
W3' O16 W2 91.2(10) . .
O15' O16 W5 106(2) . 2_777
Si1 O16 W5 118.2(13) . 2_777
O28 O16 W5 132.7(14) . 2_777
W3' O16 W5 90.0(9) . 2_777
W2 O16 W5 96.3(10) . 2_777
O15' O16 W3 48.8(18) . .
Si1 O16 W3 117.0(13) . .
O28 O16 W3 132.0(14) . .
W2 O16 W3 99.0(10) . .
W5 O16 W3 94.4(9) 2_777 .
Si1 O17 W5 121.8(10) . .
Si1 O17 W6 120.3(10) . .
W5 O17 W6 96.4(7) . .
Si1 O17 W4 120.8(10) . .
W5 O17 W4 96.0(7) . .
W6 O17 W4 95.5(7) . .
W1 O19 W2 138.7(11) . .
W1 O20 W4 137.7(9) . .
O14' O21 W1 103(7) 2_777 .
W3 O21 W1 131.5(17) 2_777 .
W1 O21 W3' 131.3(16) . 2_777
W4 O24 W5 139.1(12) . .
W4 O25 W2 137.8(9) . .
W2 O26 W5 138.5(13) 2_777 .
Si1 O27 W3 124.3(12) . .
Si1 O27 W1 121.4(12) . 2_777
W3 O27 W1 94.8(8) . 2_777
Si1 O27 W6 118.8(12) . .
W3 O27 W6 94.3(8) . .
W1 O27 W6 96.6(8) 2_777 .
Si1 O27 W3' 114.7(11) . .
W1 O27 W3' 102.7(8) 2_777 .
W6 O27 W3' 98.9(8) . .
Si1 O28 O16 57.4(12) . .
Si1 O28 W4 125.0(11) . .
O16 O28 W4 130.2(13) . .
Si1 O28 W1 122.5(11) . .
O16 O28 W1 128.5(13) . .
W4 O28 W1 93.9(8) . .
Si1 O28 W2 121.3(12) . .
O16 O28 W2 63.9(12) . .
W4 O28 W2 93.3(8) . .
W1 O28 W2 92.4(8) . .
O22 W1 O19 100.8(8) . .
O22 W1 O20 100.0(8) . .
O19 W1 O20 87.8(7) . .
O22 W1 O6 99.8(9) . 2_777
O19 W1 O6 90.1(8) . 2_777
O20 W1 O6 160.1(9) . 2_777
O22 W1 O21 96.6(10) . .
O19 W1 O21 162.5(12) . .
O20 W1 O21 90.3(7) . .
O6 W1 O21 85.8(9) 2_777 .
O22 W1 O14' 118(2) . 2_777
O19 W1 O14' 141(2) . 2_777
O20 W1 O14' 81(2) . 2_777
O6 W1 O14' 88(2) 2_777 2_777
O21 W1 O14' 22(2) . 2_777
O22 W1 O27 156.2(8) . 2_777
O19 W1 O27 97.1(9) . 2_777
O20 W1 O27 96.1(8) . 2_777
O6 W1 O27 64.5(9) 2_777 2_777
O21 W1 O27 65.8(11) . 2_777
O14' W1 O27 48(2) 2_777 2_777
O22 W1 O28 157.8(8) . .
O19 W1 O28 65.0(8) . .
O20 W1 O28 64.0(7) . .
O6 W1 O28 97.3(9) 2_777 .
O21 W1 O28 98.6(11) . .
O14' W1 O28 76(2) 2_777 .
O27 W1 O28 45.9(8) 2_777 .
O23 W2 O15' 119.8(19) . .
O23 W2 O26 101.5(11) . 2_777
O15' W2 O26 82.9(15) . 2_777
O23 W2 O25 100.9(10) . .
O15' W2 O25 83.9(15) . .
O26 W2 O25 157.4(10) 2_777 .
O23 W2 O19 103.1(10) . .
O15' W2 O19 137.1(18) . .
O26 W2 O19 89.5(8) 2_777 .
O25 W2 O19 87.7(6) . .
O23 W2 O15 98.9(10) . .
O15' W2 O15 20.9(16) . .
O26 W2 O15 86.7(8) 2_777 .
O25 W2 O15 87.6(7) . .
O19 W2 O15 158.0(10) . .
O23 W2 O16 157.0(11) . .
O15' W2 O16 44.2(18) . .
O26 W2 O16 64.0(10) 2_777 .
O25 W2 O16 94.0(9) . .
O19 W2 O16 94.8(9) . .
O15 W2 O16 64.1(9) . .
O23 W2 O28 158.4(10) . .
O15' W2 O28 75.0(18) . .
O26 W2 O28 95.6(10) 2_777 .
O25 W2 O28 63.2(7) . .
O19 W2 O28 63.7(8) . .
O15 W2 O28 95.1(9) . .
O16 W2 O28 44.4(9) . .
O14' W3 O13 121(4) . .
O14' W3 O21 27(3) . 2_777
O13 W3 O21 102.0(11) . 2_777
O14' W3 O15' 119(4) . .
O13 W3 O15' 115.3(18) . .
O21 W3 O15' 142.5(19) 2_777 .
O14' W3 O12 103(4) . .
O13 W3 O12 103.1(8) . .
O21 W3 O12 91.5(9) 2_777 .
O15' W3 O12 84.6(15) . .
O14' W3 O14 69(4) . .
O13 W3 O14 100.7(8) . .
O21 W3 O14 90.2(8) 2_777 .
O15' W3 O14 79.1(14) . .
O12 W3 O14 155.2(8) . .
O14' W3 O15 138(3) . .
O13 W3 O15 95.1(9) . .
O21 W3 O15 162.7(12) 2_777 .
O15' W3 O15 20.2(15) . .
O12 W3 O15 87.2(9) . .
O14 W3 O15 83.9(8) . .
O14' W3 O27 54(4) . .
O13 W3 O27 164.3(8) . .
O21 W3 O27 67.9(11) 2_777 .
O15' W3 O27 76.5(17) . .
O12 W3 O27 66.5(8) . .
O14 W3 O27 91.5(7) . .
O15 W3 O27 95.9(9) . .
O14' W3 O16 78(4) . .
O13 W3 O16 148.1(9) . .
O21 W3 O16 103.0(12) 2_777 .
O15' W3 O16 40.9(17) . .
O12 W3 O16 95.8(9) . .
O14 W3 O16 59.8(8) . .
O15 W3 O16 60.0(9) . .
O27 W3 O16 47.4(9) . .
O9 W4 O24 102.4(9) . .
O9 W4 O25 101.1(8) . .
O24 W4 O25 156.5(9) . .
O9 W4 O11 108.8(8) . .
O24 W4 O11 87.6(8) . .
O25 W4 O11 85.2(8) . .
O9 W4 O20 101.6(7) . .
O24 W4 O20 86.3(8) . .
O25 W4 O20 88.7(6) . .
O11 W4 O20 149.7(8) . .
O9 W4 O11' 86.7(12) . .
O24 W4 O11' 83.7(11) . .
O25 W4 O11' 98.0(11) . .
O11 W4 O11' 23.7(10) . .
O20 W4 O11' 168.2(12) . .
O9 W4 O17 156.0(8) . .
O24 W4 O17 61.9(8) . .
O25 W4 O17 95.8(8) . .
O11 W4 O17 55.7(8) . .
O20 W4 O17 95.6(7) . .
O11' W4 O17 74.1(12) . .
O9 W4 O28 158.9(8) . .
O24 W4 O28 92.3(9) . .
O25 W4 O28 64.9(8) . .
O11 W4 O28 86.7(8) . .
O20 W4 O28 63.9(7) . .
O17 W4 O28 45.1(7) . .
O8 W5 O7 100.3(9) . .
O8 W5 O14 105.1(8) . 2_777
O7 W5 O14 154.4(8) . 2_777
O8 W5 O26 101.3(10) . .
O7 W5 O26 91.0(9) . .
O14 W5 O26 86.9(8) 2_777 .
O8 W5 O24 102.1(9) . .
O7 W5 O24 87.7(10) . .
O14 W5 O24 84.3(8) 2_777 .
O26 W5 O24 156.4(9) . .
O8 W5 O17 156.1(8) . .
O7 W5 O17 63.2(8) . .
O14 W5 O17 91.6(7) 2_777 .
O26 W5 O17 96.4(9) . .
O24 W5 O17 62.2(8) . .
O8 W5 O16 156.1(9) . 2_777
O7 W5 O16 96.2(9) . 2_777
O14 W5 O16 60.6(8) 2_777 2_777
O26 W5 O16 61.1(10) . 2_777
O24 W5 O16 95.6(10) . 2_777
O17 W5 O16 47.7(8) . 2_777
O5 W6 O11 110.8(9) . .
O5 W6 O12 101.9(8) . .
O11 W6 O12 88.1(9) . .
O5 W6 O7 97.4(8) . .
O11 W6 O7 85.3(9) . .
O12 W6 O7 160.7(8) . .
O5 W6 O6 96.4(9) . .
O11 W6 O6 152.8(9) . .
O12 W6 O6 86.9(10) . .
O7 W6 O6 90.7(10) . .
O5 W6 O11' 91.1(11) . .
O11 W6 O11' 21.4(9) . .
O12 W6 O11' 100.4(11) . .
O7 W6 O11' 79.4(11) . .
O6 W6 O11' 168.3(11) . .
O5 W6 O17 155.2(7) . .
O11 W6 O17 56.9(8) . .
O12 W6 O17 99.2(8) . .
O7 W6 O17 62.1(8) . .
O6 W6 O17 97.6(8) . .
O11' W6 O17 72.4(10) . .
O5 W6 O27 155.0(8) . .
O11 W6 O27 90.5(9) . .
O12 W6 O27 64.6(8) . .
O7 W6 O27 97.2(8) . .
O6 W6 O27 63.3(8) . .
O11' W6 O27 111.5(10) . .
O17 W6 O27 48.8(7) . .
O28 Si1 O28 180.0 2_777 .
O28 Si1 O16 111.5(13) 2_777 .
O28 Si1 O16 68.5(13) . .
O28 Si1 O16 68.5(13) 2_777 2_777
O28 Si1 O16 111.5(13) . 2_777
O16 Si1 O16 180.0(19) . 2_777
O28 Si1 O17 110.9(11) 2_777 .
O28 Si1 O17 69.1(11) . .
O16 Si1 O17 107.8(12) . .
O16 Si1 O17 72.2(12) 2_777 .
O28 Si1 O17 69.1(11) 2_777 2_777
O28 Si1 O17 110.9(11) . 2_777
O16 Si1 O17 72.2(12) . 2_777
O16 Si1 O17 107.8(12) 2_777 2_777
O17 Si1 O17 180.0 . 2_777
O28 Si1 O27 70.0(11) 2_777 .
O28 Si1 O27 110.0(11) . .
O16 Si1 O27 71.2(12) . .
O16 Si1 O27 108.8(12) 2_777 .
O17 Si1 O27 72.2(10) . .
O17 Si1 O27 107.8(10) 2_777 .
O28 Si1 O27 110.0(11) 2_777 2_777
O28 Si1 O27 70.0(11) . 2_777
O16 Si1 O27 108.8(12) . 2_777
O16 Si1 O27 71.2(12) 2_777 2_777
O17 Si1 O27 107.8(10) . 2_777
O17 Si1 O27 72.2(10) 2_777 2_777
O27 Si1 O27 180.0 . 2_777
O11 O11' W4 69(2) . .
O11 O11' W6 52(3) . .
W4 O11' W6 115.5(17) . .
O15 O15' W3' 85(5) . .
O15 O15' O16 158(6) . .
W3' O15' O16 92(3) . .
O15 O15' W2 89(5) . .
W3' O15' W2 157(3) . .
O16 O15' W2 85(2) . .
O15 O15' W3 90(5) . .
W3' O15' W3 10.2(4) . .
O16 O15' W3 90(3) . .
W2 O15' W3 166(3) . .
O15' W3' O14' 123(4) . .
O15' W3' O15 24.7(18) . .
O14' W3' O15 147(3) . .
O15' W3' O14 95.4(17) . .
O14' W3' O14 71(3) . .
O15 W3' O14 103.1(9) . .
O15' W3' O13 132(2) . .
O14' W3' O13 104(3) . .
O15 W3' O13 108.0(10) . .
O14 W3' O13 108.1(8) . .
O15' W3' O12 85.0(17) . .
O14' W3' O12 85(3) . .
O15 W3' O12 89.5(9) . .
O14 W3' O12 150.7(8) . .
O13 W3' O12 92.4(8) . .
O15' W3' O21 137(2) . 2_777
O14' W3' O21 19(3) . 2_777
O15 W3' O21 159.3(11) . 2_777
O14 W3' O21 84.4(8) . 2_777
O13 W3' O21 87.3(10) . 2_777
O12 W3' O21 75.7(8) . 2_777
O15' W3' O16 45(2) . .
O14' W3' O16 80(3) . .
O15 W3' O16 68.4(11) . .
O14 W3' O16 66.5(9) . .
O13 W3' O16 171.7(9) . .
O12 W3' O16 94.9(9) . .
O21 W3' O16 98.1(11) 2_777 .
O15' W3' O27 77(2) . .
O14' W3' O27 49(3) . .
O15 W3' O27 100.4(10) . .
O14 W3' O27 91.4(8) . .
O13 W3' O27 140.3(8) . .
O12 W3' O27 60.1(7) . .
O21 W3' O27 59.8(9) 2_777 .
O16 W3' O27 47.7(9) . .
O21 O14' W3 112(8) 2_777 .
O21 O14' W3' 125(8) 2_777 .
O21 O14' W1 55(6) 2_777 2_777
W3 O14' W1 143(5) . 2_777
W3' O14' W1 153(5) . 2_777
C18 C19 H19A 109.5 . .
C18 C19 H19B 109.5 . .
H19A C19 H19B 109.5 . .
C18 C19 H19C 109.5 . .
H19A C19 H19C 109.5 . .
H19B C19 H19C 109.5 . .
C18 C20 H20A 109.5 . .
C18 C20 H20B 109.5 . .
H20A C20 H20B 109.5 . .
C18 C20 H20C 109.5 . .
H20A C20 H20C 109.5 . .
H20B C20 H20C 109.5 . .
C18 C68 H68A 109.5 . .
C18 C68 H68B 109.5 . .
H68A C68 H68B 109.5 . .
C18 C68 H68C 109.5 . .
H68A C68 H68C 109.5 . .
H68B C68 H68C 109.5 . .
C28 C29 H29A 109.5 . .
C28 C29 H29B 109.5 . .
H29A C29 H29B 109.5 . .
C28 C29 H29C 109.5 . .
H29A C29 H29C 109.5 . .
H29B C29 H29C 109.5 . .
C28 C31 H31A 109.5 . .
C28 C31 H31B 109.5 . .
H31A C31 H31B 109.5 . .
C28 C31 H31C 109.5 . .
H31A C31 H31C 109.5 . .
H31B C31 H31C 109.5 . .
C18 C19' H19D 109.5 . .
C18 C19' H19E 109.5 . .
H19D C19' H19E 109.5 . .
C18 C19' H19F 109.5 . .
H19D C19' H19F 109.5 . .
H19E C19' H19F 109.5 . .
C18 C68' H68D 109.5 . .
C18 C68' H68E 109.5 . .
H68D C68' H68E 109.5 . .
C18 C68' H68F 109.5 . .
H68D C68' H68F 109.5 . .
H68E C68' H68F 109.5 . .
C18 C20' H20D 109.5 . .
C18 C20' H20E 109.5 . .
H20D C20' H20E 109.5 . .
C18 C20' H20F 109.5 . .
H20D C20' H20F 109.5 . .
H20E C20' H20F 109.5 . .
C28 C31' H31D 109.5 . .
C28 C31' H31E 109.5 . .
H31D C31' H31E 109.5 . .
C28 C31' H31F 109.5 . .
H31D C31' H31F 109.5 . .
H31E C31' H31F 109.5 . .
C28 C29' H29D 109.5 . .
C28 C29' H29E 109.5 . .
H29D C29' H29E 109.5 . .
C28 C29' H29F 109.5 . .
H29D C29' H29F 109.5 . .
H29E C29' H29F 109.5 . .

loop_
_geom_bond_atom_site_label_1
_geom_bond_atom_site_label_2
_geom_bond_distance
_geom_bond_site_symmetry_2
Cu1 N2 1.864(17) 1_565
Cu1 N1 1.88(2) .
Cu2 N3 1.846(14) 2_667
Cu2 N4 1.880(16) .
C1 C4 1.51(4) .
C1 H1A 0.9600 .
C1 H1B 0.9600 .
C1 H1C 0.9600 .
C2 C4 1.49(3) .
C2 H2A 0.9600 .
C2 H2B 0.9600 .
C2 H2C 0.9600 .
C3 C4 1.53(3) .
C3 H3A 0.9600 .
C3 H3B 0.9600 .
C3 H3C 0.9600 .
C4 C5 1.54(3) .
C5 C10 1.33(3) .
C5 C6 1.46(3) .
C6 C7 1.33(3) .
C6 H6 0.9300 .
C7 C8 1.36(3) .
C7 C41 1.54(2) .
C8 O4 1.39(2) .
C8 C9 1.45(2) .
C9 C10 1.42(3) .
C9 C11 1.47(3) .
C10 H10 0.9300 .
C11 C12 1.51(3) .
C11 H11A 0.9700 .
C11 H11B 0.9700 .
C12 C17 1.37(3) .
C12 C13 1.39(3) .
C13 O2 1.39(2) .
C13 C14 1.42(3) .
C14 C15 1.40(3) .
C14 C21 1.46(3) .
C15 C16 1.34(3) .
C15 H15 0.9300 .
C16 C17 1.39(3) .
C16 C18 1.51(3) .
C17 H17 0.9300 .
C18 C20 1.45(5) .
C18 C19 1.46(4) .
C18 C68' 1.54(8) .
C18 C20' 1.59(7) .
C18 C19' 1.61(8) .
C18 C68 1.63(4) .
C21 C22 1.50(3) .
C21 H21A 0.9700 .
C21 H21B 0.9700 .
C22 C27 1.38(3) .
C22 C23 1.44(3) .
C23 C24 1.36(3) .
C23 O1 1.41(2) .
C24 C25 1.41(3) .
C24 C32 1.56(3) .
C25 C26 1.41(3) .
C25 H25 0.9300 .
C26 C27 1.39(3) .
C26 C28 1.57(3) .
C27 H27 0.9300 .
C28 C29 1.48(6) .
C28 C31' 1.50(8) .
C28 C31 1.51(5) .
C28 C30 1.53(5) .
C28 C29' 1.60(10) .
C30 H30A 0.9600 .
C30 H30B 0.9600 .
C30 H30C 0.9600 .
C32 C33 1.49(3) .
C32 H32A 0.9700 .
C32 H32B 0.9700 .
C33 C38 1.36(3) .
C33 C34 1.40(3) .
C34 O3 1.35(2) .
C34 C35 1.43(3) .
C35 C36 1.36(3) .
C35 C41 1.50(3) .
C36 C37 1.40(3) .
C36 H36 0.9300 .
C37 C38 1.42(3) .
C37 C39 1.50(3) .
C38 H38 0.9300 .
C39 C70 1.42(3) .
C39 C72 1.48(4) .
C39 C71 1.49(4) .
C41 H41A 0.9700 .
C41 H41B 0.9700 .
C42 O3 1.48(2) .
C42 C44 1.50(3) .
C42 H42A 0.9700 .
C42 H42B 0.9700 .
C43 N3 1.34(2) .
C43 C44 1.38(3) .
C43 H43 0.9300 .
C44 C45 1.38(3) .
C45 C46 1.38(3) .
C45 H45 0.9300 .
C46 C47 1.38(2) .
C46 H46 0.9300 .
C47 N3 1.35(2) .
C47 H47 0.9300 .
C48 O4 1.41(2) .
C48 C50 1.48(3) .
C48 H48A 0.9700 .
C48 H48B 0.9700 .
C49 N4 1.32(2) .
C49 C50 1.44(2) .
C49 H49 0.9300 .
C50 C51 1.34(3) .
C51 C52 1.36(3) .
C51 H51 0.9300 .
C52 C53 1.40(3) .
C52 H52 0.9300 .
C53 N4 1.27(3) .
C53 H53 0.9300 .
C54 O2 1.41(3) .
C54 C56 1.46(3) .
C54 H54A 0.9700 .
C54 H54B 0.9700 .
C55 N2 1.30(2) .
C55 C56 1.45(3) .
C55 H55 0.9300 .
C56 C57 1.36(3) .
C57 C58 1.37(3) .
C57 H57 0.9300 .
C58 C59 1.45(3) .
C58 H58 0.9300 .
C59 N2 1.36(3) .
C59 H59 0.9300 .
C60 O1 1.42(3) .
C60 C62 1.43(3) .
C60 H60A 0.9700 .
C60 H60B 0.9700 .
C61 N1 1.36(3) .
C61 C62 1.39(3) .
C61 H61 0.9300 .
C62 C63 1.37(3) .
C63 C64 1.38(3) .
C63 H63 0.9300 .
C64 C65 1.31(3) .
C64 H64 0.9300 .
C65 N1 1.33(3) .
C65 H65 0.9300 .
C70 H70A 0.9600 .
C70 H70B 0.9600 .
C70 H70C 0.9600 .
C71 H71A 0.9600 .
C71 H71B 0.9600 .
C71 H71C 0.9600 .
C72 H72A 0.9600 .
C72 H72B 0.9600 .
C72 H72C 0.9600 .
O5 W6 1.660(12) .
O6 W1 1.89(2) 2_777
O6 W6 1.93(2) .
O7 W5 1.86(2) .
O7 W6 1.90(2) .
O8 W5 1.628(13) .
O9 W4 1.671(14) .
O11 O11' 0.81(3) .
O11 W6 1.748(19) .
O11 W4 1.884(18) .
O12 W6 1.854(19) .
O12 W3 1.866(18) .
O12 W3' 2.111(19) .
O13 W3 1.679(13) .
O13 W3' 1.720(13) .
O14 W3' 1.676(16) .
O14 W3 1.887(15) .
O14 W5 1.888(15) 2_777
O15 O15' 0.69(5) .
O15 W3' 1.63(2) .
O15 W2 1.922(19) .
O15 W3 1.99(2) .
O16 O15' 1.62(6) .
O16 Si1 1.63(3) .
O16 O28 1.80(4) .
O16 W3' 2.29(3) .
O16 W2 2.31(3) .
O16 W5 2.43(3) 2_777
O16 W3 2.47(2) .
O17 Si1 1.656(19) .
O17 W5 2.34(2) .
O17 W6 2.370(18) .
O17 W4 2.38(2) .
O19 W1 1.835(15) .
O19 W2 1.915(15) .
O20 W1 1.842(12) .
O20 W4 1.926(14) .
O21 O14' 0.89(8) 2_777
O21 W3 1.84(3) 2_777
O21 W1 1.90(2) .
O21 W3' 2.21(3) 2_777
O22 W1 1.671(12) .
O23 W2 1.658(19) .
O24 W4 1.85(2) .
O24 W5 1.90(2) .
O25 W4 1.857(17) .
O25 W2 1.903(17) .
O26 W2 1.886(18) 2_777
O26 W5 1.89(2) .
O27 Si1 1.68(2) .
O27 W3 2.29(2) .
O27 W1 2.35(2) 2_777
O27 W6 2.38(2) .
O27 W3' 2.46(2) .
O28 Si1 1.56(2) .
O28 W4 2.39(2) .
O28 W1 2.42(2) .
O28 W2 2.44(2) .
W1 O14' 2.27(10) 2_777
W2 O15' 1.80(5) .
W3 O14' 1.31(10) .
W3 O15' 1.86(5) .
W4 O11' 2.02(3) .
W6 O11' 2.13(4) .
O15' W3' 1.55(5) .
W3' O14' 1.58(10) .
C19 H19A 0.9600 .
C19 H19B 0.9600 .
C19 H19C 0.9600 .
C20 H20A 0.9600 .
C20 H20B 0.9600 .
C20 H20C 0.9600 .
C68 H68A 0.9600 .
C68 H68B 0.9600 .
C68 H68C 0.9600 .
C29 H29A 0.9600 .
C29 H29B 0.9600 .
C29 H29C 0.9600 .
C31 H31A 0.9600 .
C31 H31B 0.9600 .
C31 H31C 0.9600 .
C19' H19D 0.9600 .
C19' H19E 0.9600 .
C19' H19F 0.9600 .
C68' H68D 0.9600 .
C68' H68E 0.9600 .
C68' H68F 0.9600 .
C20' H20D 0.9600 .
C20' H20E 0.9600 .
C20' H20F 0.9600 .
C31' H31D 0.9600 .
C31' H31E 0.9600 .
C31' H31F 0.9600 .
C29' H29D 0.9600 .
C29' H29E 0.9600 .
C29' H29F 0.9600 .

loop_
_geom_torsion_atom_site_label_1
_geom_torsion_atom_site_label_2
_geom_torsion_atom_site_label_3
_geom_torsion_atom_site_label_4
_geom_torsion
_geom_torsion_site_symmetry_1
_geom_torsion_site_symmetry_4
C2 C4 C5 C10 66(3) . .
C1 C4 C5 C10 -170(2) . .
C3 C4 C5 C10 -57(3) . .
C2 C4 C5 C6 -115(2) . .
C1 C4 C5 C6 9(3) . .
C3 C4 C5 C6 123(2) . .
C10 C5 C6 C7 -3(3) . .
C4 C5 C6 C7 177.8(19) . .
C5 C6 C7 C8 1(3) . .
C5 C6 C7 C41 175.4(16) . .
C6 C7 C8 O4 -177.0(17) . .
C41 C7 C8 O4 9(3) . .
C6 C7 C8 C9 4(3) . .
C41 C7 C8 C9 -169.7(15) . .
C7 C8 C9 C10 -8(3) . .
O4 C8 C9 C10 173.2(16) . .
C7 C8 C9 C11 170.7(18) . .
O4 C8 C9 C11 -8(2) . .
C6 C5 C10 C9 -2(3) . .
C4 C5 C10 C9 177.7(19) . .
C8 C9 C10 C5 7(3) . .
C11 C9 C10 C5 -171.8(19) . .
C10 C9 C11 C12 80(2) . .
C8 C9 C11 C12 -98.3(19) . .
C9 C11 C12 C17 -73(2) . .
C9 C11 C12 C13 93(2) . .
C17 C12 C13 O2 176.4(18) . .
C11 C12 C13 O2 11(3) . .
C17 C12 C13 C14 -4(3) . .
C11 C12 C13 C14 -169.5(17) . .
C12 C13 C14 C15 1(3) . .
O2 C13 C14 C15 -179.5(17) . .
C12 C13 C14 C21 172.2(18) . .
O2 C13 C14 C21 -8(3) . .
C13 C14 C15 C16 -2(3) . .
C21 C14 C15 C16 -174.2(19) . .
C14 C15 C16 C17 6(3) . .
C14 C15 C16 C18 176.8(19) . .
C13 C12 C17 C16 8(3) . .
C11 C12 C17 C16 174.0(18) . .
C15 C16 C17 C12 -9(3) . .
C18 C16 C17 C12 179.6(18) . .
C15 C16 C18 C20 -118(3) . .
C17 C16 C18 C20 53(3) . .
C15 C16 C18 C19 120(3) . .
C17 C16 C18 C19 -69(3) . .
C15 C16 C18 C68' 61(4) . .
C17 C16 C18 C68' -128(4) . .
C15 C16 C18 C20' -71(4) . .
C17 C16 C18 C20' 100(4) . .
C15 C16 C18 C19' 178(4) . .
C17 C16 C18 C19' -11(4) . .
C15 C16 C18 C68 6(3) . .
C17 C16 C18 C68 176(2) . .
C15 C14 C21 C22 80(2) . .
C13 C14 C21 C22 -91(2) . .
C14 C21 C22 C27 -84(2) . .
C14 C21 C22 C23 95(3) . .
C27 C22 C23 C24 10(3) . .
C21 C22 C23 C24 -169(2) . .
C27 C22 C23 O1 -172.7(18) . .
C21 C22 C23 O1 8(3) . .
O1 C23 C24 C25 176(2) . .
C22 C23 C24 C25 -6(3) . .
O1 C23 C24 C32 -10(3) . .
C22 C23 C24 C32 168(2) . .
C23 C24 C25 C26 -2(4) . .
C32 C24 C25 C26 -176(2) . .
C24 C25 C26 C27 7(4) . .
C24 C25 C26 C28 -179(2) . .
C23 C22 C27 C26 -4(3) . .
C21 C22 C27 C26 175(2) . .
C25 C26 C27 C22 -3(4) . .
C28 C26 C27 C22 -177(2) . .
C27 C26 C28 C29 -4(5) . .
C25 C26 C28 C29 -178(4) . .
C27 C26 C28 C31' 157(4) . .
C25 C26 C28 C31' -16(5) . .
C27 C26 C28 C31 119(3) . .
C25 C26 C28 C31 -55(4) . .
C27 C26 C28 C30 -111(3) . .
C25 C26 C28 C30 76(4) . .
C27 C26 C28 C29' 20(6) . .
C25 C26 C28 C29' -153(6) . .
C23 C24 C32 C33 -98(3) . .
C25 C24 C32 C33 75(3) . .
C24 C32 C33 C38 -86(2) . .
C24 C32 C33 C34 92(2) . .
C38 C33 C34 O3 -178.9(16) . .
C32 C33 C34 O3 3(2) . .
C38 C33 C34 C35 0(3) . .
C32 C33 C34 C35 -177.4(16) . .
O3 C34 C35 C36 176.7(16) . .
C33 C34 C35 C36 -3(2) . .
O3 C34 C35 C41 -10(2) . .
C33 C34 C35 C41 171.0(16) . .
C34 C35 C36 C37 4(3) . .
C41 C35 C36 C37 -169.6(19) . .
C35 C36 C37 C38 -3(3) . .
C35 C36 C37 C39 179(2) . .
C34 C33 C38 C37 1(3) . .
C32 C33 C38 C37 178.7(17) . .
C36 C37 C38 C33 0(3) . .
C39 C37 C38 C33 178.6(19) . .
C36 C37 C39 C70 -37(3) . .
C38 C37 C39 C70 144(3) . .
C36 C37 C39 C72 81(3) . .
C38 C37 C39 C72 -98(3) . .
C36 C37 C39 C71 -161(3) . .
C38 C37 C39 C71 21(3) . .
C36 C35 C41 C7 82(2) . .
C34 C35 C41 C7 -91(2) . .
C6 C7 C41 C35 -73(2) . .
C8 C7 C41 C35 101(2) . .
N3 C43 C44 C45 4(3) . .
N3 C43 C44 C42 -177(2) . .
O3 C42 C44 C45 -4(3) . .
O3 C42 C44 C43 176.6(18) . .
C43 C44 C45 C46 -3(3) . .
C42 C44 C45 C46 178(2) . .
C44 C45 C46 C47 2(3) . .
C45 C46 C47 N3 -2(3) . .
N4 C49 C50 C51 -2(3) . .
N4 C49 C50 C48 173.9(17) . .
O4 C48 C50 C51 63(3) . .
O4 C48 C50 C49 -112.4(19) . .
C49 C50 C51 C52 2(3) . .
C48 C50 C51 C52 -174(2) . .
C50 C51 C52 C53 -3(4) . .
C51 C52 C53 N4 5(4) . .
N2 C55 C56 C57 1(3) . .
N2 C55 C56 C54 -173.1(18) . .
O2 C54 C56 C57 111(3) . .
O2 C54 C56 C55 -75(3) . .
C55 C56 C57 C58 -3(3) . .
C54 C56 C57 C58 171(2) . .
C56 C57 C58 C59 3(4) . .
C57 C58 C59 N2 -2(3) . .
N1 C61 C62 C63 4(3) . .
N1 C61 C62 C60 178.5(18) . .
O1 C60 C62 C63 -80(3) . .
O1 C60 C62 C61 106(2) . .
C61 C62 C63 C64 -5(3) . .
C60 C62 C63 C64 -179(2) . .
C62 C63 C64 C65 7(3) . .
C63 C64 C65 N1 -9(3) . .
C64 C65 N1 C61 7(3) . .
C64 C65 N1 Cu1 164.3(17) . .
C62 C61 N1 C65 -5(3) . .
C62 C61 N1 Cu1 -163.5(15) . .
N2 Cu1 N1 C65 -140(3) 1_565 .
N2 Cu1 N1 C61 18(5) 1_565 .
C56 C55 N2 C59 0(3) . .
C56 C55 N2 Cu1 172.2(13) . 1_545
C58 C59 N2 C55 1(3) . .
C58 C59 N2 Cu1 -171.4(15) . 1_545
C44 C43 N3 C47 -4(3) . .
C44 C43 N3 Cu2 175.6(15) . 2_667
C46 C47 N3 C43 3(3) . .
C46 C47 N3 Cu2 -176.6(18) . 2_667
C52 C53 N4 C49 -5(4) . .
C52 C53 N4 Cu2 -176.2(19) . .
C50 C49 N4 C53 3(3) . .
C50 C49 N4 Cu2 174.1(14) . .
N3 Cu2 N4 C53 -35(4) 2_667 .
N3 Cu2 N4 C49 154(3) 2_667 .
C24 C23 O1 C60 -68(3) . .
C22 C23 O1 C60 114(2) . .
C62 C60 O1 C23 -100(2) . .
C12 C13 O2 C54 109(2) . .
C14 C13 O2 C54 -71(3) . .
C56 C54 O2 C13 -24(4) . .
C33 C34 O3 C42 97(2) . .
C35 C34 O3 C42 -82(2) . .
C44 C42 O3 C34 175.8(19) . .
C7 C8 O4 C48 112(2) . .
C9 C8 O4 C48 -70(2) . .
C50 C48 O4 C8 -95.5(19) . .
O15' O16 O28 Si1 -139(2) . .
W3' O16 O28 Si1 -108(2) . .
W2 O16 O28 Si1 178.6(10) . .
W5 O16 O28 Si1 97(2) 2_777 .
W3 O16 O28 Si1 -96(2) . .
O15' O16 O28 W4 -28(3) . .
Si1 O16 O28 W4 110.6(18) . .
W3' O16 O28 W4 2(3) . .
W2 O16 O28 W4 -70.8(17) . .
W5 O16 O28 W4 -152.3(14) 2_777 .
W3 O16 O28 W4 15(3) . .
O15' O16 O28 W1 113(2) . .
Si1 O16 O28 W1 -107.9(17) . .
W3' O16 O28 W1 143.6(16) . .
W2 O16 O28 W1 70.7(16) . .
W5 O16 O28 W1 -11(3) 2_777 .
W3 O16 O28 W1 156.3(13) . .
O15' O16 O28 W2 42.5(19) . .
Si1 O16 O28 W2 -178.6(10) . .
W3' O16 O28 W2 73(2) . .
W5 O16 O28 W2 -81(2) 2_777 .
W3 O16 O28 W2 85.5(19) . .
W2 O19 W1 O22 156.8(16) . .
W2 O19 W1 O20 57.1(16) . .
W2 O19 W1 O6 -103.2(17) . 2_777
W2 O19 W1 O21 -27(3) . .
W2 O19 W1 O14' -16(4) . 2_777
W2 O19 W1 O27 -38.9(16) . 2_777
W2 O19 W1 O28 -5.2(14) . .
W4 O20 W1 O22 -156.0(14) . .
W4 O20 W1 O19 -55.3(16) . .
W4 O20 W1 O6 29(3) . 2_777
W4 O20 W1 O21 107.3(17) . .
W4 O20 W1 O14' 87(3) . 2_777
W4 O20 W1 O27 41.6(16) . 2_777
W4 O20 W1 O28 7.8(13) . .
W3' O13 W3 O14' 126(4) . .
W3' O13 W3 O21 146.3(10) . 2_777
W3' O13 W3 O15' -29.2(17) . .
W3' O13 W3 O12 -119.4(11) . .
W3' O13 W3 O14 53.7(9) . .
W3' O13 W3 O15 -31.0(9) . .
W3' O13 W3 O27 -166(3) . .
W3' O13 W3 O16 5.4(16) . .
W6 O12 W3 O14' -35(4) . .
W3' O12 W3 O14' -138(4) . .
W6 O12 W3 O13 -161.2(16) . .
W3' O12 W3 O13 95.1(12) . .
W6 O12 W3 O21 -58.6(19) . 2_777
W3' O12 W3 O21 -162.3(14) . 2_777
W6 O12 W3 O15' 84(2) . .
W3' O12 W3 O15' -20(2) . .
W6 O12 W3 O14 35(3) . .
W3' O12 W3 O14 -69(2) . .
W6 O12 W3 O15 104.1(18) . .
W3' O12 W3 O15 0.4(12) . .
W6 O12 W3 O27 6.4(15) . .
W3' O12 W3 O27 -97.3(13) . .
W6 O12 W3 O16 44.7(18) . .
W3' O12 W3 O16 -59.1(12) . .
W3' O14 W3 O14' 161(4) . .
W5 O14 W3 O14' 93(4) 2_777 .
W3' O14 W3 O13 -79.9(12) . .
W5 O14 W3 O13 -147.9(17) 2_777 .
W3' O14 W3 O21 177.9(14) . 2_777
W5 O14 W3 O21 110(2) 2_777 2_777
W3' O14 W3 O15' 34.1(19) . .
W5 O14 W3 O15' -34(2) 2_777 .
W3' O14 W3 O12 84(2) . .
W5 O14 W3 O12 16(3) 2_777 .
W3' O14 W3 O15 14.2(12) . .
W5 O14 W3 O15 -53.8(18) 2_777 .
W3' O14 W3 O27 110.0(12) . .
W5 O14 W3 O27 42.0(19) 2_777 .
W3' O14 W3 O16 73.0(13) . .
W5 O14 W3 O16 4.9(16) 2_777 .
W5 O24 W4 O9 -150.5(16) . .
W5 O24 W4 O25 30(3) . .
W5 O24 W4 O11 -41.9(17) . .
W5 O24 W4 O20 108.4(17) . .
W5 O24 W4 O11' -65.3(19) . .
W5 O24 W4 O17 10.0(14) . .
W5 O24 W4 O28 44.7(17) . .
W2 O25 W4 O9 -153.8(14) . .
W2 O25 W4 O24 25(3) . .
W2 O25 W4 O11 98.0(16) . .
W2 O25 W4 O20 -52.3(15) . .
W2 O25 W4 O11' 118.0(17) . .
W2 O25 W4 O17 43.3(15) . .
W2 O25 W4 O28 9.4(13) . .
O11' O11 W4 O9 23(3) . .
W6 O11 W4 O9 144(2) . .
O11' O11 W4 O24 -80(3) . .
W6 O11 W4 O24 42(2) . .
O11' O11 W4 O25 123(3) . .
W6 O11 W4 O25 -116(2) . .
O11' O11 W4 O20 -158(3) . .
W6 O11 W4 O20 -37(3) . .
W6 O11 W4 O11' 122(4) . .
O11' O11 W4 O17 -137(3) . .
W6 O11 W4 O17 -15(2) . .
O11' O11 W4 O28 -172(3) . .
W6 O11 W4 O28 -51(2) . .
W6 O7 W5 O8 -159.7(19) . .
W6 O7 W5 O14 14(4) . 2_777
W6 O7 W5 O26 99(2) . .
W6 O7 W5 O24 -57.9(19) . .
W6 O7 W5 O17 2.0(16) . .
W6 O7 W5 O16 38(2) . 2_777
W2 O26 W5 O8 158.7(18) 2_777 .
W2 O26 W5 O7 -100.5(19) 2_777 .
W2 O26 W5 O14 53.9(18) 2_777 2_777
W2 O26 W5 O24 -14(3) 2_777 .
W2 O26 W5 O17 -37.4(19) 2_777 .
W2 O26 W5 O16 -4.0(16) 2_777 2_777
W4 O24 W5 O8 150.7(17) . .
W4 O24 W5 O7 50.6(17) . .
W4 O24 W5 O14 -105.1(17) . 2_777
W4 O24 W5 O26 -37(3) . .
W4 O24 W5 O17 -10.2(14) . .
W4 O24 W5 O16 -45.4(18) . 2_777
O11' O11 W6 O5 -23(3) . .
W4 O11 W6 O5 -140(2) . .
O11' O11 W6 O12 -125(3) . .
W4 O11 W6 O12 118(2) . .
O11' O11 W6 O7 73(3) . .
W4 O11 W6 O7 -44(2) . .
O11' O11 W6 O6 155(3) . .
W4 O11 W6 O6 38(4) . .
W4 O11 W6 O11' -117(4) . .
O11' O11 W6 O17 132(3) . .
W4 O11 W6 O17 15(2) . .
O11' O11 W6 O27 170(3) . .
W4 O11 W6 O27 53(2) . .
W3 O12 W6 O5 151.4(17) . .
W3' O12 W6 O5 165.9(16) . .
W3 O12 W6 O11 -97.7(17) . .
W3' O12 W6 O11 -83.2(17) . .
W3 O12 W6 O7 -28(4) . .
W3' O12 W6 O7 -13(4) . .
W3 O12 W6 O6 55.5(17) . .
W3' O12 W6 O6 70.0(17) . .
W3 O12 W6 O11' -115.3(18) . .
W3' O12 W6 O11' -100.8(18) . .
W3 O12 W6 O17 -41.7(18) . .
W3' O12 W6 O17 -27.2(18) . .
W3 O12 W6 O27 -6.3(14) . .
W3' O12 W6 O27 8.2(14) . .
W5 O7 W6 O5 163.3(19) . .
W5 O7 W6 O11 53(2) . .
W5 O7 W6 O12 -18(4) . .
W5 O7 W6 O6 -100(2) . .
W5 O7 W6 O11' 74(2) . .
W5 O7 W6 O17 -2.0(16) . .
W5 O7 W6 O27 -37(2) . .
W4 O28 Si1 O16 -119.1(16) . .
W1 O28 Si1 O16 117.9(16) . .
W2 O28 Si1 O16 1.5(11) . .
O16 O28 Si1 O16 180.002(10) . 2_777
W4 O28 Si1 O16 60.9(16) . 2_777
W1 O28 Si1 O16 -62.1(16) . 2_777
W2 O28 Si1 O16 -178.5(11) . 2_777
O16 O28 Si1 O17 120.1(13) . .
W4 O28 Si1 O17 1.0(11) . .
W1 O28 Si1 O17 -122.0(15) . .
W2 O28 Si1 O17 121.6(14) . .
O16 O28 Si1 O17 -59.9(13) . 2_777
W4 O28 Si1 O17 -179.0(11) . 2_777
W1 O28 Si1 O17 58.0(15) . 2_777
W2 O28 Si1 O17 -58.4(14) . 2_777
O16 O28 Si1 O27 59.3(13) . .
W4 O28 Si1 O27 -59.8(16) . .
W1 O28 Si1 O27 177.2(11) . .
W2 O28 Si1 O27 60.8(14) . .
O16 O28 Si1 O27 -120.7(14) . 2_777
W4 O28 Si1 O27 120.2(16) . 2_777
W1 O28 Si1 O27 -2.8(11) . 2_777
W2 O28 Si1 O27 -119.2(14) . 2_777
O15' O16 Si1 O28 -114(3) . 2_777
O28 O16 Si1 O28 179.997(9) . 2_777
W3' O16 Si1 O28 -57(2) . 2_777
W2 O16 Si1 O28 178.4(12) . 2_777
W5 O16 Si1 O28 55.8(16) 2_777 2_777
W3 O16 Si1 O28 -56.0(16) . 2_777
O15' O16 Si1 O28 66(3) . .
W3' O16 Si1 O28 123(2) . .
W2 O16 Si1 O28 -1.6(12) . .
W5 O16 Si1 O28 -124.2(16) 2_777 .
W3 O16 Si1 O28 124.0(16) . .
O15' O16 Si1 O17 8(4) . .
O28 O16 Si1 O17 -58.1(12) . .
W3' O16 Si1 O17 64.5(19) . .
W2 O16 Si1 O17 -59.7(17) . .
W5 O16 Si1 O17 177.7(11) 2_777 .
W3 O16 Si1 O17 65.9(16) . .
O15' O16 Si1 O17 -172(4) . 2_777
O28 O16 Si1 O17 121.9(12) . 2_777
W3' O16 Si1 O17 -115.5(19) . 2_777
W2 O16 Si1 O17 120.3(17) . 2_777
W5 O16 Si1 O17 -2.3(11) 2_777 2_777
W3 O16 Si1 O17 -114.1(16) . 2_777
O15' O16 Si1 O27 -55(3) . .
O28 O16 Si1 O27 -121.4(13) . .
W3' O16 Si1 O27 1.1(15) . .
W2 O16 Si1 O27 -123.0(18) . .
W5 O16 Si1 O27 114.4(17) 2_777 .
W3 O16 Si1 O27 2.6(12) . .
O15' O16 Si1 O27 125(3) . 2_777
O28 O16 Si1 O27 58.6(13) . 2_777
W3' O16 Si1 O27 -178.9(15) . 2_777
W2 O16 Si1 O27 57.0(18) . 2_777
W5 O16 Si1 O27 -65.6(17) 2_777 2_777
W3 O16 Si1 O27 -177.4(12) . 2_777
W5 O17 Si1 O28 -60.2(14) . 2_777
W6 O17 Si1 O28 60.6(15) . 2_777
W4 O17 Si1 O28 179.0(10) . 2_777
W5 O17 Si1 O28 119.8(14) . .
W6 O17 Si1 O28 -119.4(15) . .
W4 O17 Si1 O28 -1.0(10) . .
W5 O17 Si1 O16 177.5(12) . .
W6 O17 Si1 O16 -61.6(16) . .
W4 O17 Si1 O16 56.8(15) . .
W5 O17 Si1 O16 -2.5(12) . 2_777
W6 O17 Si1 O16 118.4(16) . 2_777
W4 O17 Si1 O16 -123.2(15) . 2_777
W5 O17 Si1 O27 -119.8(15) . .
W6 O17 Si1 O27 1.1(12) . .
W4 O17 Si1 O27 119.5(14) . .
W5 O17 Si1 O27 60.2(15) . 2_777
W6 O17 Si1 O27 -178.9(12) . 2_777
W4 O17 Si1 O27 -60.5(14) . 2_777
W3 O27 Si1 O28 119.3(17) . 2_777
W1 O27 Si1 O28 -2.9(12) 2_777 2_777
W6 O27 Si1 O28 -122.1(16) . 2_777
W3' O27 Si1 O28 121.4(14) . 2_777
W3 O27 Si1 O28 -60.7(17) . .
W1 O27 Si1 O28 177.1(12) 2_777 .
W6 O27 Si1 O28 57.9(16) . .
W3' O27 Si1 O28 -58.6(14) . .
W3 O27 Si1 O16 -3.0(14) . .
W1 O27 Si1 O16 -125.2(17) 2_777 .
W6 O27 Si1 O16 115.5(17) . .
W3' O27 Si1 O16 -0.9(12) . .
W3 O27 Si1 O16 177.0(14) . 2_777
W1 O27 Si1 O16 54.8(17) 2_777 2_777
W6 O27 Si1 O16 -64.5(17) . 2_777
W3' O27 Si1 O16 179.1(12) . 2_777
W3 O27 Si1 O17 -119.6(16) . .
W1 O27 Si1 O17 118.2(15) 2_777 .
W6 O27 Si1 O17 -1.1(12) . .
W3' O27 Si1 O17 -117.6(14) . .
W3 O27 Si1 O17 60.4(16) . 2_777
W1 O27 Si1 O17 -61.8(15) 2_777 2_777
W6 O27 Si1 O17 178.9(12) . 2_777
W3' O27 Si1 O17 62.4(14) . 2_777
W6 O11 O11' W4 -154.1(17) . .
W4 O11 O11' W6 154.1(17) . .
W2 O15 O15' W3' 157(2) . .
W3 O15 O15' W3' -8.5(4) . .
W3' O15 O15' O16 -83(17) . .
W2 O15 O15' O16 74(16) . .
W3 O15 O15' O16 -92(17) . .
W3' O15 O15' W2 -157(2) . .
W3 O15 O15' W2 -166(3) . .
W3' O15 O15' W3 8.5(4) . .
W2 O15 O15' W3 166(3) . .
Si1 O16 O15' O15 -180(100) . .
O28 O16 O15' O15 -131(17) . .
W3' O16 O15' O15 82(17) . .
W2 O16 O15' O15 -75(17) . .
W5 O16 O15' O15 10(18) 2_777 .
W3 O16 O15' O15 92(17) . .
Si1 O16 O15' W3' 99(3) . .
O28 O16 O15' W3' 147.7(19) . .
W2 O16 O15' W3' -157(3) . .
W5 O16 O15' W3' -72(2) 2_777 .
W3 O16 O15' W3' 10.0(5) . .
Si1 O16 O15' W2 -105(3) . .
O28 O16 O15' W2 -55.6(19) . .
W3' O16 O15' W2 157(3) . .
W5 O16 O15' W2 85.0(17) 2_777 .
W3 O16 O15' W2 167(3) . .
Si1 O16 O15' W3 89(3) . .
O28 O16 O15' W3 137.7(17) . .
W3' O16 O15' W3 -10.0(5) . .
W2 O16 O15' W3 -167(3) . .
W5 O16 O15' W3 -81.6(18) 2_777 .
O23 W2 O15' O15 0(5) . .
O26 W2 O15' O15 99(5) 2_777 .
O25 W2 O15' O15 -99(5) . .
O19 W2 O15' O15 -179(3) . .
O16 W2 O15' O15 159(6) . .
O28 W2 O15' O15 -163(5) . .
O23 W2 O15' W3' -75(9) . .
O26 W2 O15' W3' 24(9) 2_777 .
O25 W2 O15' W3' -174(9) . .
O19 W2 O15' W3' 106(9) . .
O15 W2 O15' W3' -75(9) . .
O16 W2 O15' W3' 84(9) . .
O28 W2 O15' W3' 122(9) . .
O23 W2 O15' O16 -158.8(15) . .
O26 W2 O15' O16 -59.6(19) 2_777 .
O25 W2 O15' O16 102.0(19) . .
O19 W2 O15' O16 22(3) . .
O15 W2 O15' O16 -159(6) . .
O28 W2 O15' O16 38.2(16) . .
O23 W2 O15' W3 -89(13) . .
O26 W2 O15' W3 10(13) 2_777 .
O25 W2 O15' W3 172(14) . .
O19 W2 O15' W3 92(13) . .
O15 W2 O15' W3 -89(14) . .
O16 W2 O15' W3 70(13) . .
O28 W2 O15' W3 108(14) . .
O14' W3 O15' O15 -161(6) . .
O13 W3 O15' O15 -5(5) . .
O21 W3 O15' O15 -178(3) 2_777 .
O12 W3 O15' O15 97(4) . .
O14 W3 O15' O15 -102(4) . .
O27 W3 O15' O15 164(5) . .
O16 W3 O15' O15 -158(6) . .
O14' W3 O15' W3' -105(5) . .
O13 W3 O15' W3' 50(3) . .
O21 W3 O15' W3' -122(3) 2_777 .
O12 W3 O15' W3' 152(3) . .
O14 W3 O15' W3' -46(2) . .
O15 W3 O15' W3' 56(4) . .
O27 W3 O15' W3' -141(3) . .
O16 W3 O15' W3' -102(3) . .
O14' W3 O15' O16 -3(5) . .
O13 W3 O15' O16 152.8(16) . .
O21 W3 O15' O16 -20(3) 2_777 .
O12 W3 O15' O16 -105(2) . .
O14 W3 O15' O16 56.0(18) . .
O15 W3 O15' O16 158(6) . .
O27 W3 O15' O16 -38.2(18) . .
O14' W3 O15' W2 -72(14) . .
O13 W3 O15' W2 84(14) . .
O21 W3 O15' W2 -89(14) 2_777 .
O12 W3 O15' W2 -174(14) . .
O14 W3 O15' W2 -13(13) . .
O15 W3 O15' W2 89(14) . .
O27 W3 O15' W2 -107(14) . .
O16 W3 O15' W2 -69(13) . .
O15 O15' W3' O14' 180(5) . .
O16 O15' W3' O14' -22(5) . .
W2 O15' W3' O14' -104(9) . .
W3 O15' W3' O14' 56(4) . .
O16 O15' W3' O15 158(6) . .
W2 O15' W3' O15 76(9) . .
W3 O15' W3' O15 -124(4) . .
O15 O15' W3' O14 -110(4) . .
O16 O15' W3' O14 49(2) . .
W2 O15' W3' O14 -34(9) . .
W3 O15' W3' O14 126(2) . .
O15 O15' W3' O13 11(6) . .
O16 O15' W3' O13 169.2(13) . .
W2 O15' W3' O13 87(9) . .
W3 O15' W3' O13 -113(3) . .
O15 O15' W3' O12 100(4) . .
O16 O15' W3' O12 -102(2) . .
W2 O15' W3' O12 176(9) . .
W3 O15' W3' O12 -24(2) . .
O15 O15' W3' O21 163(3) . 2_777
O16 O15' W3' O21 -39(3) . 2_777
W2 O15' W3' O21 -121(8) . 2_777
W3 O15' W3' O21 38.7(17) . 2_777
O15 O15' W3' O16 -158(6) . .
W2 O15' W3' O16 -82(8) . .
W3 O15' W3' O16 78(3) . .
O15 O15' W3' O27 160(5) . .
O16 O15' W3' O27 -41.6(18) . .
W2 O15' W3' O27 -124(9) . .
W3 O15' W3' O27 36(2) . .
W2 O15 W3' O15' -30(4) . .
W3 O15 W3' O15' 80(5) . .
O15' O15 W3' O14' 0(8) . .
W2 O15 W3' O14' -31(6) . .
W3 O15 W3' O14' 80(6) . .
O15' O15 W3' O14 74(5) . .
W2 O15 W3' O14 43.7(18) . .
W3 O15 W3' O14 154(2) . .
O15' O15 W3' O13 -172(4) . .
W2 O15 W3' O13 157.9(15) . .
W3 O15 W3' O13 -92(2) . .
O15' O15 W3' O12 -79(4) . .
W2 O15 W3' O12 -109.6(16) . .
W3 O15 W3' O12 0.6(18) . .
O15' O15 W3' O21 -35(6) . 2_777
W2 O15 W3' O21 -66(3) . 2_777
W3 O15 W3' O21 44(2) . 2_777
O15' O15 W3' O16 16(4) . .
W2 O15 W3' O16 -14.1(15) . .
W3 O15 W3' O16 96(2) . .
O15' O15 W3' O27 -20(5) . .
W2 O15 W3' O27 -50.2(17) . .
W3 O15 W3' O27 60.1(18) . .
W3 O14 W3' O15' -138(2) . .
W5 O14 W3' O15' -13(3) 2_777 .
W3 O14 W3' O14' -16(3) . .
W5 O14 W3' O14' 110(4) 2_777 .
W3 O14 W3' O15 -162.2(15) . .
W5 O14 W3' O15 -36.5(19) 2_777 .
W3 O14 W3' O13 83.6(12) . .
W5 O14 W3' O13 -150.7(15) 2_777 .
W3 O14 W3' O12 -48.9(17) . .
W5 O14 W3' O12 77(2) 2_777 .
W3 O14 W3' O21 -1.7(12) . 2_777
W5 O14 W3' O21 124.0(17) 2_777 2_777
W3 O14 W3' O16 -103.1(13) . .
W5 O14 W3' O16 22.7(15) 2_777 .
W3 O14 W3' O27 -61.3(11) . .
W5 O14 W3' O27 64.5(16) 2_777 .
W3 O13 W3' O15' 134(2) . .
W3 O13 W3' O14' -36(3) . .
W3 O13 W3' O15 139.0(12) . .
W3 O13 W3' O14 -110.2(11) . .
W3 O13 W3' O12 48.7(9) . .
W3 O13 W3' O21 -26.9(8) . 2_777
W3 O13 W3' O27 5.5(12) . .
O13 W3 O14' O21 49(10) . 2_777
O15' W3 O14' O21 -157(6) . 2_777
O12 W3 O14' O21 -65(8) . 2_777
O14 W3 O14' O21 139(9) . 2_777
O15 W3 O14' O21 -166(4) . 2_777
O27 W3 O14' O21 -113(9) . 2_777
O16 W3 O14' O21 -159(9) . 2_777
O13 W3 O14' W3' -109(4) . .
O21 W3 O14' W3' -158(6) 2_777 .
O15' W3 O14' W3' 46(2) . .
O12 W3 O14' W3' 137(3) . .
O14 W3 O14' W3' -18(4) . .
O15 W3 O14' W3' 36(3) . .
O27 W3 O14' W3' 89(4) . .
O16 W3 O14' W3' 44(3) . .
O13 W3 O14' W1 109(8) . 2_777
O21 W3 O14' W1 60(8) 2_777 2_777
O15' W3 O14' W1 -96(8) . 2_777
O12 W3 O14' W1 -5(9) . 2_777
O14 W3 O14' W1 -160(9) . 2_777
O15 W3 O14' W1 -106(8) . 2_777
O27 W3 O14' W1 -53(7) . 2_777
O16 W3 O14' W1 -98(8) . 2_777
O15' W3' O14' O21 -142(8) . 2_777
O15 W3' O14' O21 -142(7) . 2_777
O14 W3' O14' O21 134(10) . 2_777
O13 W3' O14' O21 30(10) . 2_777
O12 W3' O14' O21 -62(9) . 2_777
O16 W3' O14' O21 -157(10) . 2_777
O27 W3' O14' O21 -116(11) . 2_777
O15' W3' O14' W3 -117(3) . .
O15 W3' O14' W3 -117(4) . .
O14 W3' O14' W3 160(4) . .
O13 W3' O14' W3 55(4) . .
O12 W3' O14' W3 -36(3) . .
O21 W3' O14' W3 25(7) 2_777 .
O16 W3' O14' W3 -132(4) . .
O27 W3' O14' W3 -91(4) . .
O15' W3' O14' W1 -63(11) . 2_777
O15 W3' O14' W1 -63(13) . 2_777
O14 W3' O14' W1 -147(11) . 2_777
O13 W3' O14' W1 108(10) . 2_777
O12 W3' O14' W1 17(10) . 2_777
O21 W3' O14' W1 79(12) 2_777 2_777
O16 W3' O14' W1 -79(10) . 2_777
O27 W3' O14' W1 -37(8) . 2_777
